data_7014534
loop_
_publ_author_name
'Friese, Karen'
'Morgenroth, Wolfgang'
'Posse, Jos\'e Maria'
'Grzechnik, Andrzej'

_publ_section_title
;
 Disorder in BaThF(6)- refinement of anharmonic displacement parameters
 from high-pressure single-crystal X-ray diffraction data.
;
_journal_issue 9
_journal_name_full 'Dalton transactions (Cambridge, England : 2003)'
_journal_page_first 1902
_journal_page_last 1910
_journal_paper_doi 10.1039/c0dt00924e
_journal_volume 40
_journal_year 2011
_chemical_formula_moiety 'Ba1 F6 Th1'
_chemical_formula_sum 'Ba F6 Th'
_chemical_formula_weight 483.4
_chemical_name_systematic
;
barium thorium hexafluorid
;
_space_group_IT_number 194
_symmetry_cell_setting hexagonal
_symmetry_space_group_name_Hall '-P 6c 2c'
_symmetry_space_group_name_H-M 'P 63/m m c'
_cell_angle_alpha 90
_cell_angle_beta 90
_cell_angle_gamma 120
_cell_formula_units_Z 1
_cell_length_a 4.2900(10)
_cell_length_b 4.2900(10)
_cell_length_c 7.5600(10)
_cell_measurement_reflns_used 3649
_cell_measurement_temperature 200
_cell_measurement_theta_max 32.53
_cell_measurement_theta_min 3.68
_cell_volume 120.49(4)
_computing_cell_refinement XDS
_computing_data_collection Mar
_computing_data_reduction 'XDS, Jana2006'
_computing_molecular_graphics 'Atoms Version 5.0.7'
_computing_structure_refinement Jana2006
_computing_structure_solution 'coordinates from model'
_diffrn_ambient_temperature 200
_diffrn_detector MarCCD165
_diffrn_measured_fraction_theta_full 0.99
_diffrn_measured_fraction_theta_max 0.99
_diffrn_measurement_device 'Huber 4-circle'
_diffrn_measurement_method phi-scans
_diffrn_radiation_source Hasylab
_diffrn_radiation_type synchrotron
_diffrn_radiation_wavelength 0.47686
_diffrn_reflns_av_R_equivalents 0.0822
_diffrn_reflns_av_sigmaI/netI 0.0647
_diffrn_reflns_limit_h_max 9
_diffrn_reflns_limit_h_min -9
_diffrn_reflns_limit_k_max 9
_diffrn_reflns_limit_k_min -9
_diffrn_reflns_limit_l_max 16
_diffrn_reflns_limit_l_min -16
_diffrn_reflns_number 3649
_diffrn_reflns_reduction_process 'XDS, Jana2006'
_diffrn_reflns_theta_full 32.53
_diffrn_reflns_theta_max 32.53
_diffrn_reflns_theta_min 3.68
_exptl_absorpt_coefficient_mu 19.168
_exptl_absorpt_correction_T_max 0.1171
_exptl_absorpt_correction_T_min 0.0683
_exptl_absorpt_correction_type numerical
_exptl_absorpt_process_details 'Jana2006 (Petricek, Dusek & Palatinus, 2000)'
_exptl_crystal_colour colourless
_exptl_crystal_density_diffrn 6.6591
_exptl_crystal_description irregular
_exptl_crystal_F_000 200
_exptl_crystal_size_max 0.1
_exptl_crystal_size_mid 0.09
_exptl_crystal_size_min 0.08
_refine_diff_density_max 1.40
_refine_diff_density_min -1.25
_refine_ls_extinction_coef 1060(180)
_refine_ls_extinction_method 'B-C type 1 Gaussian isotropic (Becker & Coppens, 1974)'
_refine_ls_goodness_of_fit_gt 1.16
_refine_ls_goodness_of_fit_ref 1.11
_refine_ls_number_constraints 8
_refine_ls_number_parameters 13
_refine_ls_number_reflns 313
_refine_ls_number_restraints 0
_refine_ls_R_factor_all 0.0257
_refine_ls_R_factor_gt 0.0232
_refine_ls_shift/su_max 0.0280
_refine_ls_shift/su_mean 0.0049
_refine_ls_structure_factor_coef F
_refine_ls_weighting_details w=1/(\s^2^(F)+0.0001F^2^)
_refine_ls_weighting_scheme sigma
_refine_ls_wR_factor_gt 0.0368
_refine_ls_wR_factor_ref 0.0375
_reflns_number_gt 278
_reflns_number_total 313
_reflns_threshold_expression I>3\s(I)
_cod_data_source_file C0DT00924E.TXT
_cod_data_source_block BaThF6_split_200K
_cod_original_sg_symbol_Hall '-P 6c;-2c'
_cod_original_formula_sum 'Ba1 F6 Th1'
_cod_database_code 7014534

loop_
_symmetry_equiv_pos_site_id
_symmetry_equiv_pos_as_xyz
1 x,y,z
2 -y,x-y,z
3 -x+y,-x,z
4 -x,-y,z+1/2
5 y,-x+y,z+1/2
6 x-y,x,z+1/2
7 y,x,-z
8 x-y,-y,-z
9 -x,-x+y,-z
10 -y,-x,-z+1/2
11 -x+y,y,-z+1/2
12 x,x-y,-z+1/2
13 -x,-y,-z
14 y,-x+y,-z
15 x-y,x,-z
16 x,y,-z+1/2
17 -y,x-y,-z+1/2
18 -x+y,-x,-z+1/2
19 -y,-x,z
20 -x+y,y,z
21 x,x-y,z
22 y,x,z+1/2
23 x-y,-y,z+1/2
24 -x,-x+y,z+1/2

loop_
_atom_site_label
_atom_site_type_symbol
_atom_site_fract_x
_atom_site_fract_y
_atom_site_fract_z
_atom_site_adp_type
_atom_site_U_iso_or_equiv
_atom_site_symmetry_multiplicity
_atom_site_occupancy
_atom_site_calc_flag
_atom_site_refinement_flags
_atom_site_disorder_assembly
_atom_site_disorder_group
Ba Ba 0.333333 0.666667 0.75 Uani 0.01087(13) 2 0.5 d . . .
Th Th 0.30742(16) 0.6148(3) 0.75 Uani 0.01087(13) 6 0.1667 d . . .
F1 F 0.249(6) 0.657(5) 0.408(6) Uani 0.067(12) 24 0.1667 d . . .
F2 F 0 0 0.695(5) Uani 0.069(10) 4 0.5 d . . .

loop_
_atom_site_aniso_label
_atom_site_aniso_type_symbol
_atom_site_aniso_U_11
_atom_site_aniso_U_22
_atom_site_aniso_U_33
_atom_site_aniso_U_12
_atom_site_aniso_U_13
_atom_site_aniso_U_23
Ba Ba 0.01025(19) 0.01025(19) 0.01211(13) 0.00512(9) 0 0
Th Th 0.01025(19) 0.01025(19) 0.01211(13) 0.00512(9) 0 0
F1 F 0.047(11) 0.047(11) 0.11(3) 0.023(5) 0 0
F2 F 0.060(7) 0.060(7) 0.09(3) 0.030(4) 0 0

loop_
_atom_type_symbol
_atom_type_scat_dispersion_real
_atom_type_scat_dispersion_imag
_atom_type_scat_source
Ba -0.960 1.137 'International Tables Vol C tables 4.2.6.8 and 6.1.1.1'
Th -1.892 7.724 'International Tables Vol C tables 4.2.6.8 and 6.1.1.1'
F 0.006 0.004 'International Tables Vol C tables 4.2.6.8 and 6.1.1.1'

loop_
_geom_angle_atom_site_label_1
_geom_angle_atom_site_label_2
_geom_angle_atom_site_label_3
_geom_angle_site_symmetry_1
_geom_angle_site_symmetry_2
_geom_angle_site_symmetry_3
_geom_angle
_geom_angle_publ_flag
Th Ba Th . . 2_665 120.0(6) yes
Th Ba Th . . 3_565 120.0(4) yes
Th Ba Th 2_665 . 3_565 120.0(5) yes
F1 Ba F1 . . 2_665 13.0(10) yes
F1 Ba F1 . . 3_565 13.0(8) yes
F1 Ba F1 . . 4_565 112.1(10) yes
F1 Ba F1 . . 4_675 116.8(9) yes
F1 Ba F1 . . 5_455 108.0(10) yes
F1 Ba F1 . . 5_555 125.1(12) yes
F1 Ba F1 . . 6_655 120.5(11) yes
F1 Ba F1 . . 6_665 118.9(10) yes
F1 Ba F1 . . 7_456 58.4(9) yes
F1 Ba F1 . . 7_566 62.7(10) yes
F1 Ba F1 . . 8_666 67.0(12) yes
F1 Ba F1 . . 8_676 64.8(9) yes
F1 Ba F1 . . 9_556 54.1(10) yes
F1 Ba F1 . . 9_656 71.4(11) yes
F1 Ba F1 . . 10_666 167.9(9) yes
F1 Ba F1 . . 11_556 178.4(6) yes
F1 Ba F1 . . 12_566 166.2(7) yes
F1 Ba F1 . . 13_566 54.5(10) yes
F1 Ba F1 . . 13_676 66.8(9) yes
F1 Ba F1 . . 14_456 57.6(10) yes
F1 Ba F1 . . 14_556 67.6(12) yes
F1 Ba F1 . . 15_656 70.3(11) yes
F1 Ba F1 . . 15_666 61.8(10) yes
F1 Ba F1 . . 16_556 165.0(9) yes
F1 Ba F1 . . 17_666 172.5(6) yes
F1 Ba F1 . . 18_566 172.5(9) yes
F1 Ba F1 . . 19_665 8.9(5) yes
F1 Ba F1 . . 20_555 15.0(10) yes
F1 Ba F1 . . 21_565 6.1(10) yes
F1 Ba F1 . . 22_455 108.8(9) yes
F1 Ba F1 . . 22_565 119.9(10) yes
F1 Ba F1 . . 23_665 124.5(11) yes
F1 Ba F1 . . 23_675 114.8(9) yes
F1 Ba F1 . . 24_555 111.8(11) yes
F1 Ba F1 . . 24_655 121.8(11) yes
F1 Ba F2 . . . 79.8(9) yes
F1 Ba F2 . . 1_565 74.4(11) yes
F1 Ba F2 . . 1_665 87.4(10) yes
F1 Ba F2 . . 10_556 98.6(9) yes
F1 Ba F2 . . 10_566 93.4(11) yes
F1 Ba F2 . . 10_666 106.4(10) yes
F1 Ba F1 2_665 . 3_565 13.0(9) yes
F1 Ba F1 2_665 . 4_565 118.9(10) yes
F1 Ba F1 2_665 . 4_675 120.5(10) yes
F1 Ba F1 2_665 . 5_455 116.8(9) yes
F1 Ba F1 2_665 . 5_555 112.1(12) yes
F1 Ba F1 2_665 . 6_655 108.0(12) yes
F1 Ba F1 2_665 . 6_665 125.1(11) yes
F1 Ba F1 2_665 . 7_456 64.8(9) yes
F1 Ba F1 2_665 . 7_566 67.0(11) yes
F1 Ba F1 2_665 . 8_666 54.1(12) yes
F1 Ba F1 2_665 . 8_676 71.4(11) yes
F1 Ba F1 2_665 . 9_556 62.7(10) yes
F1 Ba F1 2_665 . 9_656 58.4(11) yes
F1 Ba F1 2_665 . 10_666 178.4(6) yes
F1 Ba F1 2_665 . 11_556 166.2(11) yes
F1 Ba F1 2_665 . 12_566 167.9(9) yes
F1 Ba F1 2_665 . 13_566 61.8(10) yes
F1 Ba F1 2_665 . 13_676 70.3(10) yes
F1 Ba F1 2_665 . 14_456 66.8(9) yes
F1 Ba F1 2_665 . 14_556 54.5(12) yes
F1 Ba F1 2_665 . 15_656 57.6(12) yes
F1 Ba F1 2_665 . 15_666 67.6(11) yes
F1 Ba F1 2_665 . 16_556 172.5(6) yes
F1 Ba F1 2_665 . 17_666 165.0(11) yes
F1 Ba F1 2_665 . 18_566 172.5(10) yes
F1 Ba F1 2_665 . 19_665 15.0(10) yes
F1 Ba F1 2_665 . 20_555 6.1(6) yes
F1 Ba F1 2_665 . 21_565 8.9(9) yes
F1 Ba F1 2_665 . 22_455 114.8(9) yes
F1 Ba F1 2_665 . 22_565 124.5(11) yes
F1 Ba F1 2_665 . 23_665 111.8(12) yes
F1 Ba F1 2_665 . 23_675 121.8(11) yes
F1 Ba F1 2_665 . 24_555 119.9(10) yes
F1 Ba F1 2_665 . 24_655 108.8(11) yes
F1 Ba F2 2_665 . . 74.4(11) yes
F1 Ba F2 2_665 . 1_565 87.4(12) yes
F1 Ba F2 2_665 . 1_665 79.8(9) yes
F1 Ba F2 2_665 . 10_556 93.4(11) yes
F1 Ba F2 2_665 . 10_566 106.4(12) yes
F1 Ba F2 2_665 . 10_666 98.6(9) yes
F1 Ba F1 3_565 . 4_565 125.1(11) yes
F1 Ba F1 3_565 . 4_675 108.0(9) yes
F1 Ba F1 3_565 . 5_455 120.5(11) yes
F1 Ba F1 3_565 . 5_555 118.9(13) yes
F1 Ba F1 3_565 . 6_655 116.8(12) yes
F1 Ba F1 3_565 . 6_665 112.1(10) yes
F1 Ba F1 3_565 . 7_456 71.4(10) yes
F1 Ba F1 3_565 . 7_566 54.1(10) yes
F1 Ba F1 3_565 . 8_666 62.7(12) yes
F1 Ba F1 3_565 . 8_676 58.4(10) yes
F1 Ba F1 3_565 . 9_556 67.0(11) yes
F1 Ba F1 3_565 . 9_656 64.8(12) yes
F1 Ba F1 3_565 . 10_666 166.2(7) yes
F1 Ba F1 3_565 . 11_556 167.9(9) yes
F1 Ba F1 3_565 . 12_566 178.4(12) yes
F1 Ba F1 3_565 . 13_566 67.6(11) yes
F1 Ba F1 3_565 . 13_676 57.6(9) yes
F1 Ba F1 3_565 . 14_456 70.3(11) yes
F1 Ba F1 3_565 . 14_556 61.8(13) yes
F1 Ba F1 3_565 . 15_656 66.8(12) yes
F1 Ba F1 3_565 . 15_666 54.5(11) yes
F1 Ba F1 3_565 . 16_556 172.5(9) yes
F1 Ba F1 3_565 . 17_666 172.5(10) yes
F1 Ba F1 3_565 . 18_566 165.0(7) yes
F1 Ba F1 3_565 . 19_665 6.1(10) yes
F1 Ba F1 3_565 . 20_555 8.9(9) yes
F1 Ba F1 3_565 . 21_565 15.0(7) yes
F1 Ba F1 3_565 . 22_455 121.8(10) yes
F1 Ba F1 3_565 . 22_565 111.8(10) yes
F1 Ba F1 3_565 . 23_665 119.9(13) yes
F1 Ba F1 3_565 . 23_675 108.8(10) yes
F1 Ba F1 3_565 . 24_555 124.5(12) yes
F1 Ba F1 3_565 . 24_655 114.8(12) yes
F1 Ba F2 3_565 . . 87.4(10) yes
F1 Ba F2 3_565 . 1_565 79.8(12) yes
F1 Ba F2 3_565 . 1_665 74.4(11) yes
F1 Ba F2 3_565 . 10_556 106.4(10) yes
F1 Ba F2 3_565 . 10_566 98.6(12) yes
F1 Ba F2 3_565 . 10_666 93.4(11) yes
F1 Ba F1 4_565 . 4_675 108.5(10) yes
F1 Ba F1 4_565 . 5_455 10.7(10) yes
F1 Ba F1 4_565 . 5_555 98.7(10) yes
F1 Ba F1 4_565 . 6_655 92.8(10) yes
F1 Ba F1 4_565 . 6_665 98.7(11) yes
F1 Ba F1 4_565 . 7_456 54.2(12) yes
F1 Ba F1 4_565 . 7_566 134.2(9) yes
F1 Ba F1 4_565 . 8_666 121.9(8) yes
F1 Ba F1 4_565 . 8_676 123.5(10) yes
F1 Ba F1 4_565 . 9_556 58.1(13) yes
F1 Ba F1 4_565 . 9_656 130.5(8) yes
F1 Ba F1 4_565 . 10_666 62.7(10) yes
F1 Ba F1 4_565 . 11_556 67.0(11) yes
F1 Ba F1 4_565 . 12_566 54.1(10) yes
F1 Ba F1 4_565 . 13_566 57.7(13) yes
F1 Ba F1 4_565 . 13_676 136.8(9) yes
F1 Ba F1 4_565 . 14_456 55.2(12) yes
F1 Ba F1 4_565 . 14_556 128.1(8) yes
F1 Ba F1 4_565 . 15_656 117.3(8) yes
F1 Ba F1 4_565 . 15_666 128.1(11) yes
F1 Ba F1 4_565 . 16_556 54.5(10) yes
F1 Ba F1 4_565 . 17_666 61.8(10) yes
F1 Ba F1 4_565 . 18_566 67.6(11) yes
F1 Ba F1 4_565 . 19_665 119.9(10) yes
F1 Ba F1 4_565 . 20_555 124.5(11) yes
F1 Ba F1 4_565 . 21_565 111.8(10) yes
F1 Ba F1 4_565 . 22_455 5.1(10) yes
F1 Ba F1 4_565 . 22_565 103.4(10) yes
F1 Ba F1 4_565 . 23_665 93.6(11) yes
F1 Ba F1 4_565 . 23_675 98.1(10) yes
F1 Ba F1 4_565 . 24_555 6.4(10) yes
F1 Ba F1 4_565 . 24_655 103.8(10) yes
F1 Ba F2 4_565 . . 66.5(8) yes
F1 Ba F2 4_565 . 1_565 72.3(8) yes
F1 Ba F2 4_565 . 1_665 160.4(12) yes
F1 Ba F2 4_565 . 10_556 56.1(7) yes
F1 Ba F2 4_565 . 10_566 62.4(7) yes
F1 Ba F2 4_565 . 10_666 141.5(12) yes
F1 Ba F1 4_675 . 5_455 103.2(10) yes
F1 Ba F1 4_675 . 5_555 92.8(10) yes
F1 Ba F1 4_675 . 6_655 103.2(9) yes
F1 Ba F1 4_675 . 6_665 10.7(10) yes
F1 Ba F1 4_675 . 7_456 139.8(9) yes
F1 Ba F1 4_675 . 7_566 54.2(12) yes
F1 Ba F1 4_675 . 8_666 123.5(8) yes
F1 Ba F1 4_675 . 8_676 52.6(11) yes
F1 Ba F1 4_675 . 9_556 130.5(11) yes
F1 Ba F1 4_675 . 9_656 112.8(8) yes
F1 Ba F1 4_675 . 10_666 58.4(9) yes
F1 Ba F1 4_675 . 11_556 64.8(9) yes
F1 Ba F1 4_675 . 12_566 71.4(10) yes
F1 Ba F1 4_675 . 13_566 136.8(9) yes
F1 Ba F1 4_675 . 13_676 50.4(11) yes
F1 Ba F1 4_675 . 14_456 126.2(10) yes
F1 Ba F1 4_675 . 14_556 117.3(8) yes
F1 Ba F1 4_675 . 15_656 126.2(8) yes
F1 Ba F1 4_675 . 15_666 55.2(12) yes
F1 Ba F1 4_675 . 16_556 66.8(9) yes
F1 Ba F1 4_675 . 17_666 70.3(10) yes
F1 Ba F1 4_675 . 18_566 57.6(9) yes
F1 Ba F1 4_675 . 19_665 108.8(9) yes
F1 Ba F1 4_675 . 20_555 114.8(9) yes
F1 Ba F1 4_675 . 21_565 121.8(10) yes
F1 Ba F1 4_675 . 22_455 113.6(10) yes
F1 Ba F1 4_675 . 22_565 5.1(10) yes
F1 Ba F1 4_675 . 23_665 98.1(9) yes
F1 Ba F1 4_675 . 23_675 13.9(9) yes
F1 Ba F1 4_675 . 24_555 103.8(11) yes
F1 Ba F1 4_675 . 24_655 91.4(9) yes
F1 Ba F2 4_675 . . 162.7(11) yes
F1 Ba F2 4_675 . 1_565 74.4(8) yes
F1 Ba F2 4_675 . 1_665 61.6(8) yes
F1 Ba F2 4_675 . 10_556 144.5(12) yes
F1 Ba F2 4_675 . 10_566 65.8(7) yes
F1 Ba F2 4_675 . 10_666 52.0(7) yes
F1 Ba F1 5_455 . 5_555 108.5(11) yes
F1 Ba F1 5_455 . 6_655 103.2(10) yes
F1 Ba F1 5_455 . 6_665 92.8(11) yes
F1 Ba F1 5_455 . 7_456 52.6(11) yes
F1 Ba F1 5_455 . 7_566 123.5(10) yes
F1 Ba F1 5_455 . 8_666 130.5(9) yes
F1 Ba F1 5_455 . 8_676 112.8(11) yes
F1 Ba F1 5_455 . 9_556 54.2(12) yes
F1 Ba F1 5_455 . 9_656 139.8(9) yes
F1 Ba F1 5_455 . 10_666 64.8(9) yes
F1 Ba F1 5_455 . 11_556 71.4(11) yes
F1 Ba F1 5_455 . 12_566 58.4(10) yes
F1 Ba F1 5_455 . 13_566 55.2(12) yes
F1 Ba F1 5_455 . 13_676 126.2(10) yes
F1 Ba F1 5_455 . 14_456 50.4(12) yes
F1 Ba F1 5_455 . 14_556 136.8(9) yes
F1 Ba F1 5_455 . 15_656 126.2(8) yes
F1 Ba F1 5_455 . 15_666 117.3(12) yes
F1 Ba F1 5_455 . 16_556 57.6(10) yes
F1 Ba F1 5_455 . 17_666 66.8(9) yes
F1 Ba F1 5_455 . 18_566 70.3(11) yes
F1 Ba F1 5_455 . 19_665 114.8(9) yes
F1 Ba F1 5_455 . 20_555 121.8(11) yes
F1 Ba F1 5_455 . 21_565 108.8(10) yes
F1 Ba F1 5_455 . 22_455 13.9(9) yes
F1 Ba F1 5_455 . 22_565 98.1(10) yes
F1 Ba F1 5_455 . 23_665 103.8(11) yes
F1 Ba F1 5_455 . 23_675 91.4(10) yes
F1 Ba F1 5_455 . 24_555 5.1(12) yes
F1 Ba F1 5_455 . 24_655 113.6(10) yes
F1 Ba F2 5_455 . . 74.4(8) yes
F1 Ba F2 5_455 . 1_565 61.6(9) yes
F1 Ba F2 5_455 . 1_665 162.7(11) yes
F1 Ba F2 5_455 . 10_556 65.8(8) yes
F1 Ba F2 5_455 . 10_566 52.0(8) yes
F1 Ba F2 5_455 . 10_666 144.5(12) yes
F1 Ba F1 5_555 . 6_655 10.7(8) yes
F1 Ba F1 5_555 . 6_665 98.7(12) yes
F1 Ba F1 5_555 . 7_456 123.5(8) yes
F1 Ba F1 5_555 . 7_566 121.9(8) yes
F1 Ba F1 5_555 . 8_666 58.1(14) yes
F1 Ba F1 5_555 . 8_676 130.5(9) yes
F1 Ba F1 5_555 . 9_556 134.2(10) yes
F1 Ba F1 5_555 . 9_656 54.2(13) yes
F1 Ba F1 5_555 . 10_666 67.0(12) yes
F1 Ba F1 5_555 . 11_556 54.1(12) yes
F1 Ba F1 5_555 . 12_566 62.7(12) yes
F1 Ba F1 5_555 . 13_566 128.1(8) yes
F1 Ba F1 5_555 . 13_676 117.3(8) yes
F1 Ba F1 5_555 . 14_456 136.8(9) yes
F1 Ba F1 5_555 . 14_556 57.7(13) yes
F1 Ba F1 5_555 . 15_656 55.2(13) yes
F1 Ba F1 5_555 . 15_666 128.1(10) yes
F1 Ba F1 5_555 . 16_556 67.6(12) yes
F1 Ba F1 5_555 . 17_666 54.5(12) yes
F1 Ba F1 5_555 . 18_566 61.8(13) yes
F1 Ba F1 5_555 . 19_665 124.5(11) yes
F1 Ba F1 5_555 . 20_555 111.8(12) yes
F1 Ba F1 5_555 . 21_565 119.9(13) yes
F1 Ba F1 5_555 . 22_455 98.1(9) yes
F1 Ba F1 5_555 . 22_565 93.6(11) yes
F1 Ba F1 5_555 . 23_665 6.4(7) yes
F1 Ba F1 5_555 . 23_675 103.8(11) yes
F1 Ba F1 5_555 . 24_555 103.4(12) yes
F1 Ba F1 5_555 . 24_655 5.1(10) yes
F1 Ba F2 5_555 . . 72.3(8) yes
F1 Ba F2 5_555 . 1_565 160.4(13) yes
F1 Ba F2 5_555 . 1_665 66.5(8) yes
F1 Ba F2 5_555 . 10_556 62.4(6) yes
F1 Ba F2 5_555 . 10_566 141.5(13) yes
F1 Ba F2 5_555 . 10_666 56.1(6) yes
F1 Ba F1 6_655 . 6_665 108.5(11) yes
F1 Ba F1 6_655 . 7_456 112.8(8) yes
F1 Ba F1 6_655 . 7_566 130.5(8) yes
F1 Ba F1 6_655 . 8_666 54.2(13) yes
F1 Ba F1 6_655 . 8_676 139.8(9) yes
F1 Ba F1 6_655 . 9_556 123.5(10) yes
F1 Ba F1 6_655 . 9_656 52.6(12) yes
F1 Ba F1 6_655 . 10_666 71.4(11) yes
F1 Ba F1 6_655 . 11_556 58.4(11) yes
F1 Ba F1 6_655 . 12_566 64.8(12) yes
F1 Ba F1 6_655 . 13_566 117.3(8) yes
F1 Ba F1 6_655 . 13_676 126.2(8) yes
F1 Ba F1 6_655 . 14_456 126.2(8) yes
F1 Ba F1 6_655 . 14_556 55.2(13) yes
F1 Ba F1 6_655 . 15_656 50.4(12) yes
F1 Ba F1 6_655 . 15_666 136.8(10) yes
F1 Ba F1 6_655 . 16_556 70.3(11) yes
F1 Ba F1 6_655 . 17_666 57.6(12) yes
F1 Ba F1 6_655 . 18_566 66.8(12) yes
F1 Ba F1 6_655 . 19_665 121.8(11) yes
F1 Ba F1 6_655 . 20_555 108.8(11) yes
F1 Ba F1 6_655 . 21_565 114.8(12) yes
F1 Ba F1 6_655 . 22_455 91.4(9) yes
F1 Ba F1 6_655 . 22_565 103.8(10) yes
F1 Ba F1 6_655 . 23_665 5.1(10) yes
F1 Ba F1 6_655 . 23_675 113.6(10) yes
F1 Ba F1 6_655 . 24_555 98.1(11) yes
F1 Ba F1 6_655 . 24_655 13.9(7) yes
F1 Ba F2 6_655 . . 61.6(7) yes
F1 Ba F2 6_655 . 1_565 162.7(11) yes
F1 Ba F2 6_655 . 1_665 74.4(7) yes
F1 Ba F2 6_655 . 10_556 52.0(6) yes
F1 Ba F2 6_655 . 10_566 144.5(12) yes
F1 Ba F2 6_655 . 10_666 65.8(6) yes
F1 Ba F1 6_665 . 7_456 130.5(11) yes
F1 Ba F1 6_665 . 7_566 58.1(13) yes
F1 Ba F1 6_665 . 8_666 134.2(10) yes
F1 Ba F1 6_665 . 8_676 54.2(12) yes
F1 Ba F1 6_665 . 9_556 121.9(12) yes
F1 Ba F1 6_665 . 9_656 123.5(10) yes
F1 Ba F1 6_665 . 10_666 54.1(10) yes
F1 Ba F1 6_665 . 11_556 62.7(10) yes
F1 Ba F1 6_665 . 12_566 67.0(11) yes
F1 Ba F1 6_665 . 13_566 128.1(11) yes
F1 Ba F1 6_665 . 13_676 55.2(12) yes
F1 Ba F1 6_665 . 14_456 117.3(12) yes
F1 Ba F1 6_665 . 14_556 128.1(10) yes
F1 Ba F1 6_665 . 15_656 136.8(10) yes
F1 Ba F1 6_665 . 15_666 57.7(13) yes
F1 Ba F1 6_665 . 16_556 61.8(10) yes
F1 Ba F1 6_665 . 17_666 67.6(11) yes
F1 Ba F1 6_665 . 18_566 54.5(11) yes
F1 Ba F1 6_665 . 19_665 111.8(11) yes
F1 Ba F1 6_665 . 20_555 119.9(10) yes
F1 Ba F1 6_665 . 21_565 124.5(12) yes
F1 Ba F1 6_665 . 22_455 103.8(11) yes
F1 Ba F1 6_665 . 22_565 6.4(10) yes
F1 Ba F1 6_665 . 23_665 103.4(12) yes
F1 Ba F1 6_665 . 23_675 5.1(12) yes
F1 Ba F1 6_665 . 24_555 93.6(11) yes
F1 Ba F1 6_665 . 24_655 98.1(11) yes
F1 Ba F2 6_665 . . 160.4(12) yes
F1 Ba F2 6_665 . 1_565 66.5(10) yes
F1 Ba F2 6_665 . 1_665 72.3(9) yes
F1 Ba F2 6_665 . 10_556 141.5(12) yes
F1 Ba F2 6_665 . 10_566 56.1(9) yes
F1 Ba F2 6_665 . 10_666 62.4(9) yes
F1 Ba F1 7_456 . 7_566 108.5(10) yes
F1 Ba F1 7_456 . 8_666 92.8(10) yes
F1 Ba F1 7_456 . 8_676 103.2(10) yes
F1 Ba F1 7_456 . 9_556 10.7(10) yes
F1 Ba F1 7_456 . 9_656 103.2(9) yes
F1 Ba F1 7_456 . 10_666 116.8(9) yes
F1 Ba F1 7_456 . 11_556 120.5(10) yes
F1 Ba F1 7_456 . 12_566 108.0(9) yes
F1 Ba F1 7_456 . 13_566 5.1(10) yes
F1 Ba F1 7_456 . 13_676 113.6(10) yes
F1 Ba F1 7_456 . 14_456 13.9(9) yes
F1 Ba F1 7_456 . 14_556 98.1(9) yes
F1 Ba F1 7_456 . 15_656 91.4(9) yes
F1 Ba F1 7_456 . 15_666 103.8(11) yes
F1 Ba F1 7_456 . 16_556 108.8(9) yes
F1 Ba F1 7_456 . 17_666 114.8(9) yes
F1 Ba F1 7_456 . 18_566 121.8(10) yes
F1 Ba F1 7_456 . 19_665 66.8(9) yes
F1 Ba F1 7_456 . 20_555 70.3(10) yes
F1 Ba F1 7_456 . 21_565 57.6(9) yes
F1 Ba F1 7_456 . 22_455 50.4(11) yes
F1 Ba F1 7_456 . 22_565 136.8(9) yes
F1 Ba F1 7_456 . 23_665 117.3(8) yes
F1 Ba F1 7_456 . 23_675 126.2(10) yes
F1 Ba F1 7_456 . 24_555 55.2(12) yes
F1 Ba F1 7_456 . 24_655 126.2(8) yes
F1 Ba F2 7_456 . . 52.0(7) yes
F1 Ba F2 7_456 . 1_565 65.8(7) yes
F1 Ba F2 7_456 . 1_665 144.5(12) yes
F1 Ba F2 7_456 . 10_556 61.6(8) yes
F1 Ba F2 7_456 . 10_566 74.4(8) yes
F1 Ba F2 7_456 . 10_666 162.7(11) yes
F1 Ba F1 7_566 . 8_666 98.7(10) yes
F1 Ba F1 7_566 . 8_676 10.7(10) yes
F1 Ba F1 7_566 . 9_556 98.7(11) yes
F1 Ba F1 7_566 . 9_656 92.8(10) yes
F1 Ba F1 7_566 . 10_666 112.1(10) yes
F1 Ba F1 7_566 . 11_556 118.9(10) yes
F1 Ba F1 7_566 . 12_566 125.1(11) yes
F1 Ba F1 7_566 . 13_566 103.4(10) yes
F1 Ba F1 7_566 . 13_676 5.1(10) yes
F1 Ba F1 7_566 . 14_456 98.1(10) yes
F1 Ba F1 7_566 . 14_556 93.6(11) yes
F1 Ba F1 7_566 . 15_656 103.8(10) yes
F1 Ba F1 7_566 . 15_666 6.4(10) yes
F1 Ba F1 7_566 . 16_556 119.9(10) yes
F1 Ba F1 7_566 . 17_666 124.5(11) yes
F1 Ba F1 7_566 . 18_566 111.8(10) yes
F1 Ba F1 7_566 . 19_665 54.5(10) yes
F1 Ba F1 7_566 . 20_555 61.8(10) yes
F1 Ba F1 7_566 . 21_565 67.6(11) yes
F1 Ba F1 7_566 . 22_455 136.8(9) yes
F1 Ba F1 7_566 . 22_565 57.7(13) yes
F1 Ba F1 7_566 . 23_665 128.1(8) yes
F1 Ba F1 7_566 . 23_675 55.2(12) yes
F1 Ba F1 7_566 . 24_555 128.1(11) yes
F1 Ba F1 7_566 . 24_655 117.3(8) yes
F1 Ba F2 7_566 . . 141.5(12) yes
F1 Ba F2 7_566 . 1_565 62.4(7) yes
F1 Ba F2 7_566 . 1_665 56.1(7) yes
F1 Ba F2 7_566 . 10_556 160.4(12) yes
F1 Ba F2 7_566 . 10_566 72.3(8) yes
F1 Ba F2 7_566 . 10_666 66.5(8) yes
F1 Ba F1 8_666 . 8_676 108.5(11) yes
F1 Ba F1 8_666 . 9_556 98.7(12) yes
F1 Ba F1 8_666 . 9_656 10.7(8) yes
F1 Ba F1 8_666 . 10_666 125.1(12) yes
F1 Ba F1 8_666 . 11_556 112.1(12) yes
F1 Ba F1 8_666 . 12_566 118.9(13) yes
F1 Ba F1 8_666 . 13_566 93.6(11) yes
F1 Ba F1 8_666 . 13_676 98.1(9) yes
F1 Ba F1 8_666 . 14_456 103.8(11) yes
F1 Ba F1 8_666 . 14_556 6.4(7) yes
F1 Ba F1 8_666 . 15_656 5.1(10) yes
F1 Ba F1 8_666 . 15_666 103.4(12) yes
F1 Ba F1 8_666 . 16_556 124.5(11) yes
F1 Ba F1 8_666 . 17_666 111.8(12) yes
F1 Ba F1 8_666 . 18_566 119.9(13) yes
F1 Ba F1 8_666 . 19_665 67.6(12) yes
F1 Ba F1 8_666 . 20_555 54.5(12) yes
F1 Ba F1 8_666 . 21_565 61.8(13) yes
F1 Ba F1 8_666 . 22_455 117.3(8) yes
F1 Ba F1 8_666 . 22_565 128.1(8) yes
F1 Ba F1 8_666 . 23_665 57.7(13) yes
F1 Ba F1 8_666 . 23_675 136.8(9) yes
F1 Ba F1 8_666 . 24_555 128.1(10) yes
F1 Ba F1 8_666 . 24_655 55.2(13) yes
F1 Ba F2 8_666 . . 56.1(6) yes
F1 Ba F2 8_666 . 1_565 141.5(13) yes
F1 Ba F2 8_666 . 1_665 62.4(6) yes
F1 Ba F2 8_666 . 10_556 66.5(8) yes
F1 Ba F2 8_666 . 10_566 160.4(13) yes
F1 Ba F2 8_666 . 10_666 72.3(8) yes
F1 Ba F1 8_676 . 9_556 92.8(11) yes
F1 Ba F1 8_676 . 9_656 103.2(10) yes
F1 Ba F1 8_676 . 10_666 108.0(10) yes
F1 Ba F1 8_676 . 11_556 116.8(9) yes
F1 Ba F1 8_676 . 12_566 120.5(11) yes
F1 Ba F1 8_676 . 13_566 98.1(10) yes
F1 Ba F1 8_676 . 13_676 13.9(9) yes
F1 Ba F1 8_676 . 14_456 91.4(10) yes
F1 Ba F1 8_676 . 14_556 103.8(11) yes
F1 Ba F1 8_676 . 15_656 113.6(10) yes
F1 Ba F1 8_676 . 15_666 5.1(12) yes
F1 Ba F1 8_676 . 16_556 114.8(9) yes
F1 Ba F1 8_676 . 17_666 121.8(11) yes
F1 Ba F1 8_676 . 18_566 108.8(10) yes
F1 Ba F1 8_676 . 19_665 57.6(10) yes
F1 Ba F1 8_676 . 20_555 66.8(9) yes
F1 Ba F1 8_676 . 21_565 70.3(11) yes
F1 Ba F1 8_676 . 22_455 126.2(10) yes
F1 Ba F1 8_676 . 22_565 55.2(12) yes
F1 Ba F1 8_676 . 23_665 136.8(9) yes
F1 Ba F1 8_676 . 23_675 50.4(12) yes
F1 Ba F1 8_676 . 24_555 117.3(12) yes
F1 Ba F1 8_676 . 24_655 126.2(8) yes
F1 Ba F2 8_676 . . 144.5(12) yes
F1 Ba F2 8_676 . 1_565 52.0(8) yes
F1 Ba F2 8_676 . 1_665 65.8(8) yes
F1 Ba F2 8_676 . 10_556 162.7(11) yes
F1 Ba F2 8_676 . 10_566 61.6(9) yes
F1 Ba F2 8_676 . 10_666 74.4(8) yes
F1 Ba F1 9_556 . 9_656 108.5(11) yes
F1 Ba F1 9_556 . 10_666 118.9(10) yes
F1 Ba F1 9_556 . 11_556 125.1(11) yes
F1 Ba F1 9_556 . 12_566 112.1(10) yes
F1 Ba F1 9_556 . 13_566 6.4(10) yes
F1 Ba F1 9_556 . 13_676 103.8(11) yes
F1 Ba F1 9_556 . 14_456 5.1(12) yes
F1 Ba F1 9_556 . 14_556 103.4(12) yes
F1 Ba F1 9_556 . 15_656 98.1(11) yes
F1 Ba F1 9_556 . 15_666 93.6(11) yes
F1 Ba F1 9_556 . 16_556 111.8(11) yes
F1 Ba F1 9_556 . 17_666 119.9(10) yes
F1 Ba F1 9_556 . 18_566 124.5(12) yes
F1 Ba F1 9_556 . 19_665 61.8(10) yes
F1 Ba F1 9_556 . 20_555 67.6(11) yes
F1 Ba F1 9_556 . 21_565 54.5(11) yes
F1 Ba F1 9_556 . 22_455 55.2(12) yes
F1 Ba F1 9_556 . 22_565 128.1(11) yes
F1 Ba F1 9_556 . 23_665 128.1(10) yes
F1 Ba F1 9_556 . 23_675 117.3(12) yes
F1 Ba F1 9_556 . 24_555 57.7(13) yes
F1 Ba F1 9_556 . 24_655 136.8(10) yes
F1 Ba F2 9_556 . . 62.4(9) yes
F1 Ba F2 9_556 . 1_565 56.1(9) yes
F1 Ba F2 9_556 . 1_665 141.5(12) yes
F1 Ba F2 9_556 . 10_556 72.3(9) yes
F1 Ba F2 9_556 . 10_566 66.5(10) yes
F1 Ba F2 9_556 . 10_666 160.4(12) yes
F1 Ba F1 9_656 . 10_666 120.5(11) yes
F1 Ba F1 9_656 . 11_556 108.0(12) yes
F1 Ba F1 9_656 . 12_566 116.8(12) yes
F1 Ba F1 9_656 . 13_566 103.8(10) yes
F1 Ba F1 9_656 . 13_676 91.4(9) yes
F1 Ba F1 9_656 . 14_456 113.6(10) yes
F1 Ba F1 9_656 . 14_556 5.1(10) yes
F1 Ba F1 9_656 . 15_656 13.9(7) yes
F1 Ba F1 9_656 . 15_666 98.1(11) yes
F1 Ba F1 9_656 . 16_556 121.8(11) yes
F1 Ba F1 9_656 . 17_666 108.8(11) yes
F1 Ba F1 9_656 . 18_566 114.8(12) yes
F1 Ba F1 9_656 . 19_665 70.3(11) yes
F1 Ba F1 9_656 . 20_555 57.6(12) yes
F1 Ba F1 9_656 . 21_565 66.8(12) yes
F1 Ba F1 9_656 . 22_455 126.2(8) yes
F1 Ba F1 9_656 . 22_565 117.3(8) yes
F1 Ba F1 9_656 . 23_665 55.2(13) yes
F1 Ba F1 9_656 . 23_675 126.2(8) yes
F1 Ba F1 9_656 . 24_555 136.8(10) yes
F1 Ba F1 9_656 . 24_655 50.4(12) yes
F1 Ba F2 9_656 . . 65.8(6) yes
F1 Ba F2 9_656 . 1_565 144.5(12) yes
F1 Ba F2 9_656 . 1_665 52.0(6) yes
F1 Ba F2 9_656 . 10_556 74.4(7) yes
F1 Ba F2 9_656 . 10_566 162.7(11) yes
F1 Ba F2 9_656 . 10_666 61.6(7) yes
F1 Ba F1 10_666 . 11_556 13.0(10) yes
F1 Ba F1 10_666 . 12_566 13.0(8) yes
F1 Ba F1 10_666 . 13_566 119.9(10) yes
F1 Ba F1 10_666 . 13_676 108.8(9) yes
F1 Ba F1 10_666 . 14_456 114.8(9) yes
F1 Ba F1 10_666 . 14_556 124.5(11) yes
F1 Ba F1 10_666 . 15_656 121.8(11) yes
F1 Ba F1 10_666 . 15_666 111.8(11) yes
F1 Ba F1 10_666 . 16_556 8.9(5) yes
F1 Ba F1 10_666 . 17_666 15.0(10) yes
F1 Ba F1 10_666 . 18_566 6.1(10) yes
F1 Ba F1 10_666 . 19_665 165.0(9) yes
F1 Ba F1 10_666 . 20_555 172.5(6) yes
F1 Ba F1 10_666 . 21_565 172.5(9) yes
F1 Ba F1 10_666 . 22_455 66.8(9) yes
F1 Ba F1 10_666 . 22_565 54.5(10) yes
F1 Ba F1 10_666 . 23_665 67.6(12) yes
F1 Ba F1 10_666 . 23_675 57.6(10) yes
F1 Ba F1 10_666 . 24_555 61.8(10) yes
F1 Ba F1 10_666 . 24_655 70.3(11) yes
F1 Ba F2 10_666 . . 106.4(10) yes
F1 Ba F2 10_666 . 1_565 93.4(11) yes
F1 Ba F2 10_666 . 1_665 98.6(9) yes
F1 Ba F2 10_666 . 10_556 87.4(10) yes
F1 Ba F2 10_666 . 10_566 74.4(11) yes
F1 Ba F2 10_666 . 10_666 79.8(9) yes
F1 Ba F1 11_556 . 12_566 13.0(9) yes
F1 Ba F1 11_556 . 13_566 124.5(11) yes
F1 Ba F1 11_556 . 13_676 114.8(9) yes
F1 Ba F1 11_556 . 14_456 121.8(11) yes
F1 Ba F1 11_556 . 14_556 111.8(12) yes
F1 Ba F1 11_556 . 15_656 108.8(11) yes
F1 Ba F1 11_556 . 15_666 119.9(10) yes
F1 Ba F1 11_556 . 16_556 15.0(10) yes
F1 Ba F1 11_556 . 17_666 6.1(6) yes
F1 Ba F1 11_556 . 18_566 8.9(9) yes
F1 Ba F1 11_556 . 19_665 172.5(6) yes
F1 Ba F1 11_556 . 20_555 165.0(11) yes
F1 Ba F1 11_556 . 21_565 172.5(10) yes
F1 Ba F1 11_556 . 22_455 70.3(10) yes
F1 Ba F1 11_556 . 22_565 61.8(10) yes
F1 Ba F1 11_556 . 23_665 54.5(12) yes
F1 Ba F1 11_556 . 23_675 66.8(9) yes
F1 Ba F1 11_556 . 24_555 67.6(11) yes
F1 Ba F1 11_556 . 24_655 57.6(12) yes
F1 Ba F2 11_556 . . 98.6(9) yes
F1 Ba F2 11_556 . 1_565 106.4(12) yes
F1 Ba F2 11_556 . 1_665 93.4(11) yes
F1 Ba F2 11_556 . 10_556 79.8(9) yes
F1 Ba F2 11_556 . 10_566 87.4(12) yes
F1 Ba F2 11_556 . 10_666 74.4(11) yes
F1 Ba F1 12_566 . 13_566 111.8(10) yes
F1 Ba F1 12_566 . 13_676 121.8(10) yes
F1 Ba F1 12_566 . 14_456 108.8(10) yes
F1 Ba F1 12_566 . 14_556 119.9(13) yes
F1 Ba F1 12_566 . 15_656 114.8(12) yes
F1 Ba F1 12_566 . 15_666 124.5(12) yes
F1 Ba F1 12_566 . 16_556 6.1(10) yes
F1 Ba F1 12_566 . 17_666 8.9(9) yes
F1 Ba F1 12_566 . 18_566 15.0(7) yes
F1 Ba F1 12_566 . 19_665 172.5(9) yes
F1 Ba F1 12_566 . 20_555 172.5(10) yes
F1 Ba F1 12_566 . 21_565 165.0(7) yes
F1 Ba F1 12_566 . 22_455 57.6(9) yes
F1 Ba F1 12_566 . 22_565 67.6(11) yes
F1 Ba F1 12_566 . 23_665 61.8(13) yes
F1 Ba F1 12_566 . 23_675 70.3(11) yes
F1 Ba F1 12_566 . 24_555 54.5(11) yes
F1 Ba F1 12_566 . 24_655 66.8(12) yes
F1 Ba F2 12_566 . . 93.4(11) yes
F1 Ba F2 12_566 . 1_565 98.6(12) yes
F1 Ba F2 12_566 . 1_665 106.4(10) yes
F1 Ba F2 12_566 . 10_556 74.4(11) yes
F1 Ba F2 12_566 . 10_566 79.8(12) yes
F1 Ba F2 12_566 . 10_666 87.4(10) yes
F1 Ba F1 13_566 . 13_676 108.5(10) yes
F1 Ba F1 13_566 . 14_456 10.7(10) yes
F1 Ba F1 13_566 . 14_556 98.7(10) yes
F1 Ba F1 13_566 . 15_656 92.8(10) yes
F1 Ba F1 13_566 . 15_666 98.7(11) yes
F1 Ba F1 13_566 . 16_556 112.1(10) yes
F1 Ba F1 13_566 . 17_666 118.9(10) yes
F1 Ba F1 13_566 . 18_566 125.1(11) yes
F1 Ba F1 13_566 . 19_665 62.7(10) yes
F1 Ba F1 13_566 . 20_555 67.0(11) yes
F1 Ba F1 13_566 . 21_565 54.1(10) yes
F1 Ba F1 13_566 . 22_455 54.2(12) yes
F1 Ba F1 13_566 . 22_565 134.2(9) yes
F1 Ba F1 13_566 . 23_665 121.9(8) yes
F1 Ba F1 13_566 . 23_675 123.5(10) yes
F1 Ba F1 13_566 . 24_555 58.1(13) yes
F1 Ba F1 13_566 . 24_655 130.5(8) yes
F1 Ba F2 13_566 . . 56.1(7) yes
F1 Ba F2 13_566 . 1_565 62.4(7) yes
F1 Ba F2 13_566 . 1_665 141.5(12) yes
F1 Ba F2 13_566 . 10_556 66.5(8) yes
F1 Ba F2 13_566 . 10_566 72.3(8) yes
F1 Ba F2 13_566 . 10_666 160.4(12) yes
F1 Ba F1 13_676 . 14_456 103.2(10) yes
F1 Ba F1 13_676 . 14_556 92.8(10) yes
F1 Ba F1 13_676 . 15_656 103.2(9) yes
F1 Ba F1 13_676 . 15_666 10.7(10) yes
F1 Ba F1 13_676 . 16_556 116.8(9) yes
F1 Ba F1 13_676 . 17_666 120.5(10) yes
F1 Ba F1 13_676 . 18_566 108.0(9) yes
F1 Ba F1 13_676 . 19_665 58.4(9) yes
F1 Ba F1 13_676 . 20_555 64.8(9) yes
F1 Ba F1 13_676 . 21_565 71.4(10) yes
F1 Ba F1 13_676 . 22_455 139.8(9) yes
F1 Ba F1 13_676 . 22_565 54.2(12) yes
F1 Ba F1 13_676 . 23_665 123.5(8) yes
F1 Ba F1 13_676 . 23_675 52.6(11) yes
F1 Ba F1 13_676 . 24_555 130.5(11) yes
F1 Ba F1 13_676 . 24_655 112.8(8) yes
F1 Ba F2 13_676 . . 144.5(12) yes
F1 Ba F2 13_676 . 1_565 65.8(7) yes
F1 Ba F2 13_676 . 1_665 52.0(7) yes
F1 Ba F2 13_676 . 10_556 162.7(11) yes
F1 Ba F2 13_676 . 10_566 74.4(8) yes
F1 Ba F2 13_676 . 10_666 61.6(8) yes
F1 Ba F1 14_456 . 14_556 108.5(11) yes
F1 Ba F1 14_456 . 15_656 103.2(10) yes
F1 Ba F1 14_456 . 15_666 92.8(11) yes
F1 Ba F1 14_456 . 16_556 108.0(10) yes
F1 Ba F1 14_456 . 17_666 116.8(9) yes
F1 Ba F1 14_456 . 18_566 120.5(11) yes
F1 Ba F1 14_456 . 19_665 64.8(9) yes
F1 Ba F1 14_456 . 20_555 71.4(11) yes
F1 Ba F1 14_456 . 21_565 58.4(10) yes
F1 Ba F1 14_456 . 22_455 52.6(11) yes
F1 Ba F1 14_456 . 22_565 123.5(10) yes
F1 Ba F1 14_456 . 23_665 130.5(9) yes
F1 Ba F1 14_456 . 23_675 112.8(11) yes
F1 Ba F1 14_456 . 24_555 54.2(12) yes
F1 Ba F1 14_456 . 24_655 139.8(9) yes
F1 Ba F2 14_456 . . 65.8(8) yes
F1 Ba F2 14_456 . 1_565 52.0(8) yes
F1 Ba F2 14_456 . 1_665 144.5(12) yes
F1 Ba F2 14_456 . 10_556 74.4(8) yes
F1 Ba F2 14_456 . 10_566 61.6(9) yes
F1 Ba F2 14_456 . 10_666 162.7(11) yes
F1 Ba F1 14_556 . 15_656 10.7(8) yes
F1 Ba F1 14_556 . 15_666 98.7(12) yes
F1 Ba F1 14_556 . 16_556 125.1(12) yes
F1 Ba F1 14_556 . 17_666 112.1(12) yes
F1 Ba F1 14_556 . 18_566 118.9(13) yes
F1 Ba F1 14_556 . 19_665 67.0(12) yes
F1 Ba F1 14_556 . 20_555 54.1(12) yes
F1 Ba F1 14_556 . 21_565 62.7(12) yes
F1 Ba F1 14_556 . 22_455 123.5(8) yes
F1 Ba F1 14_556 . 22_565 121.9(8) yes
F1 Ba F1 14_556 . 23_665 58.1(14) yes
F1 Ba F1 14_556 . 23_675 130.5(9) yes
F1 Ba F1 14_556 . 24_555 134.2(10) yes
F1 Ba F1 14_556 . 24_655 54.2(13) yes
F1 Ba F2 14_556 . . 62.4(6) yes
F1 Ba F2 14_556 . 1_565 141.5(13) yes
F1 Ba F2 14_556 . 1_665 56.1(6) yes
F1 Ba F2 14_556 . 10_556 72.3(8) yes
F1 Ba F2 14_556 . 10_566 160.4(13) yes
F1 Ba F2 14_556 . 10_666 66.5(8) yes
F1 Ba F1 15_656 . 15_666 108.5(11) yes
F1 Ba F1 15_656 . 16_556 120.5(11) yes
F1 Ba F1 15_656 . 17_666 108.0(12) yes
F1 Ba F1 15_656 . 18_566 116.8(12) yes
F1 Ba F1 15_656 . 19_665 71.4(11) yes
F1 Ba F1 15_656 . 20_555 58.4(11) yes
F1 Ba F1 15_656 . 21_565 64.8(12) yes
F1 Ba F1 15_656 . 22_455 112.8(8) yes
F1 Ba F1 15_656 . 22_565 130.5(8) yes
F1 Ba F1 15_656 . 23_665 54.2(13) yes
F1 Ba F1 15_656 . 23_675 139.8(9) yes
F1 Ba F1 15_656 . 24_555 123.5(10) yes
F1 Ba F1 15_656 . 24_655 52.6(12) yes
F1 Ba F2 15_656 . . 52.0(6) yes
F1 Ba F2 15_656 . 1_565 144.5(12) yes
F1 Ba F2 15_656 . 1_665 65.8(6) yes
F1 Ba F2 15_656 . 10_556 61.6(7) yes
F1 Ba F2 15_656 . 10_566 162.7(11) yes
F1 Ba F2 15_656 . 10_666 74.4(7) yes
F1 Ba F1 15_666 . 16_556 118.9(10) yes
F1 Ba F1 15_666 . 17_666 125.1(11) yes
F1 Ba F1 15_666 . 18_566 112.1(10) yes
F1 Ba F1 15_666 . 19_665 54.1(10) yes
F1 Ba F1 15_666 . 20_555 62.7(10) yes
F1 Ba F1 15_666 . 21_565 67.0(11) yes
F1 Ba F1 15_666 . 22_455 130.5(11) yes
F1 Ba F1 15_666 . 22_565 58.1(13) yes
F1 Ba F1 15_666 . 23_665 134.2(10) yes
F1 Ba F1 15_666 . 23_675 54.2(12) yes
F1 Ba F1 15_666 . 24_555 121.9(12) yes
F1 Ba F1 15_666 . 24_655 123.5(10) yes
F1 Ba F2 15_666 . . 141.5(12) yes
F1 Ba F2 15_666 . 1_565 56.1(9) yes
F1 Ba F2 15_666 . 1_665 62.4(9) yes
F1 Ba F2 15_666 . 10_556 160.4(12) yes
F1 Ba F2 15_666 . 10_566 66.5(10) yes
F1 Ba F2 15_666 . 10_666 72.3(9) yes
F1 Ba F1 16_556 . 17_666 13.0(10) yes
F1 Ba F1 16_556 . 18_566 13.0(8) yes
F1 Ba F1 16_556 . 19_665 167.9(9) yes
F1 Ba F1 16_556 . 20_555 178.4(6) yes
F1 Ba F1 16_556 . 21_565 166.2(7) yes
F1 Ba F1 16_556 . 22_455 58.4(9) yes
F1 Ba F1 16_556 . 22_565 62.7(10) yes
F1 Ba F1 16_556 . 23_665 67.0(12) yes
F1 Ba F1 16_556 . 23_675 64.8(9) yes
F1 Ba F1 16_556 . 24_555 54.1(10) yes
F1 Ba F1 16_556 . 24_655 71.4(11) yes
F1 Ba F2 16_556 . . 98.6(9) yes
F1 Ba F2 16_556 . 1_565 93.4(11) yes
F1 Ba F2 16_556 . 1_665 106.4(10) yes
F1 Ba F2 16_556 . 10_556 79.8(9) yes
F1 Ba F2 16_556 . 10_566 74.4(11) yes
F1 Ba F2 16_556 . 10_666 87.4(10) yes
F1 Ba F1 17_666 . 18_566 13.0(9) yes
F1 Ba F1 17_666 . 19_665 178.4(6) yes
F1 Ba F1 17_666 . 20_555 166.2(11) yes
F1 Ba F1 17_666 . 21_565 167.9(9) yes
F1 Ba F1 17_666 . 22_455 64.8(9) yes
F1 Ba F1 17_666 . 22_565 67.0(11) yes
F1 Ba F1 17_666 . 23_665 54.1(12) yes
F1 Ba F1 17_666 . 23_675 71.4(11) yes
F1 Ba F1 17_666 . 24_555 62.7(10) yes
F1 Ba F1 17_666 . 24_655 58.4(11) yes
F1 Ba F2 17_666 . . 93.4(11) yes
F1 Ba F2 17_666 . 1_565 106.4(12) yes
F1 Ba F2 17_666 . 1_665 98.6(9) yes
F1 Ba F2 17_666 . 10_556 74.4(11) yes
F1 Ba F2 17_666 . 10_566 87.4(12) yes
F1 Ba F2 17_666 . 10_666 79.8(9) yes
F1 Ba F1 18_566 . 19_665 166.2(7) yes
F1 Ba F1 18_566 . 20_555 167.9(9) yes
F1 Ba F1 18_566 . 21_565 178.4(12) yes
F1 Ba F1 18_566 . 22_455 71.4(10) yes
F1 Ba F1 18_566 . 22_565 54.1(10) yes
F1 Ba F1 18_566 . 23_665 62.7(12) yes
F1 Ba F1 18_566 . 23_675 58.4(10) yes
F1 Ba F1 18_566 . 24_555 67.0(11) yes
F1 Ba F1 18_566 . 24_655 64.8(12) yes
F1 Ba F2 18_566 . . 106.4(10) yes
F1 Ba F2 18_566 . 1_565 98.6(12) yes
F1 Ba F2 18_566 . 1_665 93.4(11) yes
F1 Ba F2 18_566 . 10_556 87.4(10) yes
F1 Ba F2 18_566 . 10_566 79.8(12) yes
F1 Ba F2 18_566 . 10_666 74.4(11) yes
F1 Ba F1 19_665 . 20_555 13.0(10) yes
F1 Ba F1 19_665 . 21_565 13.0(8) yes
F1 Ba F1 19_665 . 22_455 116.8(9) yes
F1 Ba F1 19_665 . 22_565 112.1(10) yes
F1 Ba F1 19_665 . 23_665 125.1(12) yes
F1 Ba F1 19_665 . 23_675 108.0(10) yes
F1 Ba F1 19_665 . 24_555 118.9(10) yes
F1 Ba F1 19_665 . 24_655 120.5(11) yes
F1 Ba F2 19_665 . . 87.4(10) yes
F1 Ba F2 19_665 . 1_565 74.4(11) yes
F1 Ba F2 19_665 . 1_665 79.8(9) yes
F1 Ba F2 19_665 . 10_556 106.4(10) yes
F1 Ba F2 19_665 . 10_566 93.4(11) yes
F1 Ba F2 19_665 . 10_666 98.6(9) yes
F1 Ba F1 20_555 . 21_565 13.0(9) yes
F1 Ba F1 20_555 . 22_455 120.5(10) yes
F1 Ba F1 20_555 . 22_565 118.9(10) yes
F1 Ba F1 20_555 . 23_665 112.1(12) yes
F1 Ba F1 20_555 . 23_675 116.8(9) yes
F1 Ba F1 20_555 . 24_555 125.1(11) yes
F1 Ba F1 20_555 . 24_655 108.0(12) yes
F1 Ba F2 20_555 . . 79.8(9) yes
F1 Ba F2 20_555 . 1_565 87.4(12) yes
F1 Ba F2 20_555 . 1_665 74.4(11) yes
F1 Ba F2 20_555 . 10_556 98.6(9) yes
F1 Ba F2 20_555 . 10_566 106.4(12) yes
F1 Ba F2 20_555 . 10_666 93.4(11) yes
F1 Ba F1 21_565 . 22_455 108.0(9) yes
F1 Ba F1 21_565 . 22_565 125.1(11) yes
F1 Ba F1 21_565 . 23_665 118.9(13) yes
F1 Ba F1 21_565 . 23_675 120.5(11) yes
F1 Ba F1 21_565 . 24_555 112.1(10) yes
F1 Ba F1 21_565 . 24_655 116.8(12) yes
F1 Ba F2 21_565 . . 74.4(11) yes
F1 Ba F2 21_565 . 1_565 79.8(12) yes
F1 Ba F2 21_565 . 1_665 87.4(10) yes
F1 Ba F2 21_565 . 10_556 93.4(11) yes
F1 Ba F2 21_565 . 10_566 98.6(12) yes
F1 Ba F2 21_565 . 10_666 106.4(10) yes
F1 Ba F1 22_455 . 22_565 108.5(10) yes
F1 Ba F1 22_455 . 23_665 92.8(10) yes
F1 Ba F1 22_455 . 23_675 103.2(10) yes
F1 Ba F1 22_455 . 24_555 10.7(10) yes
F1 Ba F1 22_455 . 24_655 103.2(9) yes
F1 Ba F2 22_455 . . 61.6(8) yes
F1 Ba F2 22_455 . 1_565 74.4(8) yes
F1 Ba F2 22_455 . 1_665 162.7(11) yes
F1 Ba F2 22_455 . 10_556 52.0(7) yes
F1 Ba F2 22_455 . 10_566 65.8(7) yes
F1 Ba F2 22_455 . 10_666 144.5(12) yes
F1 Ba F1 22_565 . 23_665 98.7(10) yes
F1 Ba F1 22_565 . 23_675 10.7(10) yes
F1 Ba F1 22_565 . 24_555 98.7(11) yes
F1 Ba F1 22_565 . 24_655 92.8(10) yes
F1 Ba F2 22_565 . . 160.4(12) yes
F1 Ba F2 22_565 . 1_565 72.3(8) yes
F1 Ba F2 22_565 . 1_665 66.5(8) yes
F1 Ba F2 22_565 . 10_556 141.5(12) yes
F1 Ba F2 22_565 . 10_566 62.4(7) yes
F1 Ba F2 22_565 . 10_666 56.1(7) yes
F1 Ba F1 23_665 . 23_675 108.5(11) yes
F1 Ba F1 23_665 . 24_555 98.7(12) yes
F1 Ba F1 23_665 . 24_655 10.7(8) yes
F1 Ba F2 23_665 . . 66.5(8) yes
F1 Ba F2 23_665 . 1_565 160.4(13) yes
F1 Ba F2 23_665 . 1_665 72.3(8) yes
F1 Ba F2 23_665 . 10_556 56.1(6) yes
F1 Ba F2 23_665 . 10_566 141.5(13) yes
F1 Ba F2 23_665 . 10_666 62.4(6) yes
F1 Ba F1 23_675 . 24_555 92.8(11) yes
F1 Ba F1 23_675 . 24_655 103.2(10) yes
F1 Ba F2 23_675 . . 162.7(11) yes
F1 Ba F2 23_675 . 1_565 61.6(9) yes
F1 Ba F2 23_675 . 1_665 74.4(8) yes
F1 Ba F2 23_675 . 10_556 144.5(12) yes
F1 Ba F2 23_675 . 10_566 52.0(8) yes
F1 Ba F2 23_675 . 10_666 65.8(8) yes
F1 Ba F1 24_555 . 24_655 108.5(11) yes
F1 Ba F2 24_555 . . 72.3(9) yes
F1 Ba F2 24_555 . 1_565 66.5(10) yes
F1 Ba F2 24_555 . 1_665 160.4(12) yes
F1 Ba F2 24_555 . 10_556 62.4(9) yes
F1 Ba F2 24_555 . 10_566 56.1(9) yes
F1 Ba F2 24_555 . 10_666 141.5(12) yes
F1 Ba F2 24_655 . . 74.4(7) yes
F1 Ba F2 24_655 . 1_565 162.7(11) yes
F1 Ba F2 24_655 . 1_665 61.6(7) yes
F1 Ba F2 24_655 . 10_556 65.8(6) yes
F1 Ba F2 24_655 . 10_566 144.5(12) yes
F1 Ba F2 24_655 . 10_666 52.0(6) yes
F2 Ba F2 . . 1_565 117.3(3) yes
F2 Ba F2 . . 1_665 117.3(3) yes
F2 Ba F2 . . 10_556 19.0(12) yes
F2 Ba F2 . . 10_566 120.91(12) yes
F2 Ba F2 . . 10_666 120.91(12) yes
F2 Ba F2 1_565 . 1_665 117.3(3) yes
F2 Ba F2 1_565 . 10_556 120.91(12) yes
F2 Ba F2 1_565 . 10_566 19.0(12) yes
F2 Ba F2 1_565 . 10_666 120.91(12) yes
F2 Ba F2 1_665 . 10_556 120.91(12) yes
F2 Ba F2 1_665 . 10_566 120.91(12) yes
F2 Ba F2 1_665 . 10_666 19.0(12) yes
F2 Ba F2 10_556 . 10_566 117.3(3) yes
F2 Ba F2 10_556 . 10_666 117.3(3) yes
F2 Ba F2 10_566 . 10_666 117.3(3) yes
Ba Th Th . . 2_665 30.0(3) yes
Ba Th Th . . 3_565 30.0(3) yes
F1 Th F1 . . 2_665 13.0(10) yes
F1 Th F1 . . 3_565 12.9(8) yes
F1 Th F1 . . 4_565 115.0(11) yes
F1 Th F1 . . 4_665 122.2(10) yes
F1 Th F1 . . 4_675 111.0(9) yes
F1 Th F1 . . 5_455 109.7(10) yes
F1 Th F1 . . 5_555 128.0(12) yes
F1 Th F1 . . 6_555 109.4(10) yes
F1 Th F1 . . 6_655 124.3(11) yes
F1 Th F1 . . 6_665 112.8(10) yes
F1 Th F1 . . 7_456 59.7(9) yes
F1 Th F1 . . 7_556 74.0(10) yes
F1 Th F1 . . 7_566 60.4(9) yes
F1 Th F1 . . 8_566 60.5(10) yes
F1 Th F1 . . 8_666 68.2(12) yes
F1 Th F1 . . 8_676 62.2(9) yes
F1 Th F1 . . 9_556 54.8(11) yes
F1 Th F1 . . 9_656 72.4(11) yes
F1 Th F1 . . 10_666 162.1(9) yes
F1 Th F1 . . 11_556 173.2(6) yes
F1 Th F1 . . 12_566 168.0(10) yes
F1 Th F1 . . 13_566 55.4(10) yes
F1 Th F1 . . 13_666 74.2(10) yes
F1 Th F1 . . 13_676 64.1(9) yes
F1 Th F1 . . 14_456 58.3(10) yes
F1 Th F1 . . 14_556 68.5(12) yes
F1 Th F1 . . 15_556 61.3(9) yes
F1 Th F1 . . 15_656 71.9(11) yes
F1 Th F1 . . 15_666 59.6(9) yes
F1 Th F1 . . 16_556 163.6(9) yes
F1 Th F1 . . 17_666 176.6(10) yes
F1 Th F1 . . 18_566 164.9(8) yes
F1 Th F1 . . 19_665 8.8(5) yes
F1 Th F1 . . 20_555 14.9(10) yes
F1 Th F1 . . 21_565 6.1(10) yes
F1 Th F1 . . 22_455 111.8(10) yes
F1 Th F1 . . 22_555 122.4(10) yes
F1 Th F1 . . 22_565 113.6(10) yes
F1 Th F1 . . 23_565 108.3(10) yes
F1 Th F1 . . 23_665 128.2(12) yes
F1 Th F1 . . 23_675 109.2(9) yes
F1 Th F1 . . 24_555 113.9(11) yes
F1 Th F1 . . 24_655 124.0(11) yes
F1 Th F2 . . . 83.2(10) yes
F1 Th F2 . . 1_565 72.7(10) yes
F1 Th F2 . . 1_665 85.2(10) yes
F1 Th F2 . . 10_556 103.6(10) yes
F1 Th F2 . . 10_566 91.0(10) yes
F1 Th F2 . . 10_666 103.4(9) yes
F1 Th F1 2_665 . 3_565 12.9(9) yes
F1 Th F1 2_665 . 4_565 122.9(10) yes
F1 Th F1 2_665 . 4_665 109.2(11) yes
F1 Th F1 2_665 . 4_675 114.8(10) yes
F1 Th F1 2_665 . 5_455 119.4(10) yes
F1 Th F1 2_665 . 5_555 114.9(12) yes
F1 Th F1 2_665 . 6_555 117.0(9) yes
F1 Th F1 2_665 . 6_655 111.5(12) yes
F1 Th F1 2_665 . 6_665 118.8(11) yes
F1 Th F1 2_665 . 7_456 66.5(9) yes
F1 Th F1 2_665 . 7_556 61.0(11) yes
F1 Th F1 2_665 . 7_566 64.8(11) yes
F1 Th F1 2_665 . 8_566 69.5(9) yes
F1 Th F1 2_665 . 8_666 55.2(13) yes
F1 Th F1 2_665 . 8_676 68.8(11) yes
F1 Th F1 2_665 . 9_556 63.8(11) yes
F1 Th F1 2_665 . 9_656 59.4(11) yes
F1 Th F1 2_665 . 10_666 170.7(8) yes
F1 Th F1 2_665 . 11_556 168.0(10) yes
F1 Th F1 2_665 . 12_566 176.3(9) yes
F1 Th F1 2_665 . 13_566 63.1(10) yes
F1 Th F1 2_665 . 13_666 61.2(11) yes
F1 Th F1 2_665 . 13_676 67.7(10) yes
F1 Th F1 2_665 . 14_456 67.9(10) yes
F1 Th F1 2_665 . 14_556 55.4(12) yes
F1 Th F1 2_665 . 15_556 68.7(9) yes
F1 Th F1 2_665 . 15_656 59.0(12) yes
F1 Th F1 2_665 . 15_666 65.3(11) yes
F1 Th F1 2_665 . 16_556 176.6(10) yes
F1 Th F1 2_665 . 17_666 170.4(11) yes
F1 Th F1 2_665 . 18_566 168.2(7) yes
F1 Th F1 2_665 . 19_665 14.9(10) yes
F1 Th F1 2_665 . 20_555 6.1(6) yes
F1 Th F1 2_665 . 21_565 8.9(9) yes
F1 Th F1 2_665 . 22_455 118.8(9) yes
F1 Th F1 2_665 . 22_555 109.5(11) yes
F1 Th F1 2_665 . 22_565 118.3(10) yes
F1 Th F1 2_665 . 23_565 117.4(9) yes
F1 Th F1 2_665 . 23_665 115.2(13) yes
F1 Th F1 2_665 . 23_675 116.0(10) yes
F1 Th F1 2_665 . 24_555 123.2(10) yes
F1 Th F1 2_665 . 24_655 111.0(11) yes
F1 Th F2 2_665 . . 77.9(11) yes
F1 Th F2 2_665 . 1_565 85.6(11) yes
F1 Th F2 2_665 . 1_665 78.2(9) yes
F1 Th F2 2_665 . 10_556 98.4(11) yes
F1 Th F2 2_665 . 10_566 103.9(11) yes
F1 Th F2 2_665 . 10_666 96.4(9) yes
F1 Th F1 3_565 . 4_565 127.6(12) yes
F1 Th F1 3_565 . 4_665 114.9(11) yes
F1 Th F1 3_565 . 4_675 102.3(9) yes
F1 Th F1 3_565 . 5_455 121.7(11) yes
F1 Th F1 3_565 . 5_555 120.4(12) yes
F1 Th F1 3_565 . 6_555 122.2(11) yes
F1 Th F1 3_565 . 6_655 119.4(12) yes
F1 Th F1 3_565 . 6_665 105.9(10) yes
F1 Th F1 3_565 . 7_456 72.6(10) yes
F1 Th F1 3_565 . 7_556 69.3(11) yes
F1 Th F1 3_565 . 7_566 52.0(10) yes
F1 Th F1 3_565 . 8_566 73.2(10) yes
F1 Th F1 3_565 . 8_666 63.3(12) yes
F1 Th F1 3_565 . 8_676 55.9(10) yes
F1 Th F1 3_565 . 9_556 67.5(11) yes
F1 Th F1 3_565 . 9_656 65.3(12) yes
F1 Th F1 3_565 . 10_666 157.9(7) yes
F1 Th F1 3_565 . 11_556 162.1(7) yes
F1 Th F1 3_565 . 12_566 170.7(9) yes
F1 Th F1 3_565 . 13_566 68.3(11) yes
F1 Th F1 3_565 . 13_666 67.8(11) yes
F1 Th F1 3_565 . 13_676 55.0(9) yes
F1 Th F1 3_565 . 14_456 70.8(11) yes
F1 Th F1 3_565 . 14_556 62.1(13) yes
F1 Th F1 3_565 . 15_556 74.2(10) yes
F1 Th F1 3_565 . 15_656 67.9(12) yes
F1 Th F1 3_565 . 15_666 52.4(10) yes
F1 Th F1 3_565 . 16_556 164.9(8) yes
F1 Th F1 3_565 . 17_666 168.2(7) yes
F1 Th F1 3_565 . 18_566 157.1(7) yes
F1 Th F1 3_565 . 19_665 6.0(10) yes
F1 Th F1 3_565 . 20_555 8.8(9) yes
F1 Th F1 3_565 . 21_565 14.9(7) yes
F1 Th F1 3_565 . 22_455 124.6(11) yes
F1 Th F1 3_565 . 22_555 116.8(11) yes
F1 Th F1 3_565 . 22_565 105.6(10) yes
F1 Th F1 3_565 . 23_565 120.6(11) yes
F1 Th F1 3_565 . 23_665 122.1(13) yes
F1 Th F1 3_565 . 23_675 103.0(9) yes
F1 Th F1 3_565 . 24_555 126.1(12) yes
F1 Th F1 3_565 . 24_655 115.8(12) yes
F1 Th F2 3_565 . . 90.7(11) yes
F1 Th F2 3_565 . 1_565 77.4(11) yes
F1 Th F2 3_565 . 1_665 72.3(10) yes
F1 Th F2 3_565 . 10_556 111.3(11) yes
F1 Th F2 3_565 . 10_566 95.4(11) yes
F1 Th F2 3_565 . 10_666 90.5(10) yes
F1 Th F1 4_565 . 4_665 106.9(10) yes
F1 Th F1 4_565 . 4_675 105.6(10) yes
F1 Th F1 4_565 . 5_455 10.6(10) yes
F1 Th F1 4_565 . 5_555 103.1(11) yes
F1 Th F1 4_565 . 6_555 6.0(12) yes
F1 Th F1 4_565 . 6_655 97.4(11) yes
F1 Th F1 4_565 . 6_665 96.4(10) yes
F1 Th F1 4_565 . 7_456 56.4(12) yes
F1 Th F1 4_565 . 7_556 126.9(7) yes
F1 Th F1 4_565 . 7_566 129.9(9) yes
F1 Th F1 4_565 . 8_566 54.5(12) yes
F1 Th F1 4_565 . 8_666 130.0(8) yes
F1 Th F1 4_565 . 8_676 119.9(10) yes
F1 Th F1 4_565 . 9_556 60.2(13) yes
F1 Th F1 4_565 . 9_656 138.2(8) yes
F1 Th F1 4_565 . 10_666 63.3(10) yes
F1 Th F1 4_565 . 11_556 68.2(11) yes
F1 Th F1 4_565 . 12_566 55.2(11) yes
F1 Th F1 4_565 . 13_566 60.0(13) yes
F1 Th F1 4_565 . 13_666 134.3(7) yes
F1 Th F1 4_565 . 13_676 132.1(9) yes
F1 Th F1 4_565 . 14_456 56.8(12) yes
F1 Th F1 4_565 . 14_556 136.3(9) yes
F1 Th F1 4_565 . 15_556 54.2(12) yes
F1 Th F1 4_565 . 15_656 124.8(8) yes
F1 Th F1 4_565 . 15_666 124.2(11) yes
F1 Th F1 4_565 . 16_556 55.4(10) yes
F1 Th F1 4_565 . 17_666 63.1(10) yes
F1 Th F1 4_565 . 18_566 68.3(11) yes
F1 Th F1 4_565 . 19_665 122.1(10) yes
F1 Th F1 4_565 . 20_555 128.2(11) yes
F1 Th F1 4_565 . 21_565 115.2(11) yes
F1 Th F1 4_565 . 22_455 5.7(10) yes
F1 Th F1 4_565 . 22_555 101.0(10) yes
F1 Th F1 4_565 . 22_565 100.9(10) yes
F1 Th F1 4_565 . 23_565 8.7(11) yes
F1 Th F1 4_565 . 23_665 98.2(12) yes
F1 Th F1 4_565 . 23_675 95.6(9) yes
F1 Th F1 4_565 . 24_555 6.6(10) yes
F1 Th F1 4_565 . 24_655 108.1(11) yes
F1 Th F2 4_565 . . 71.0(8) yes
F1 Th F2 4_565 . 1_565 72.0(9) yes
F1 Th F2 4_565 . 1_665 158.7(12) yes
F1 Th F2 4_565 . 10_556 59.7(7) yes
F1 Th F2 4_565 . 10_566 62.0(7) yes
F1 Th F2 4_565 . 10_666 140.6(12) yes
F1 Th F1 4_665 . 4_675 93.0(8) yes
F1 Th F1 4_665 . 5_455 116.7(10) yes
F1 Th F1 4_665 . 5_555 5.7(13) yes
F1 Th F1 4_665 . 6_555 109.6(9) yes
F1 Th F1 4_665 . 6_655 11.1(6) yes
F1 Th F1 4_665 . 6_665 99.6(10) yes
F1 Th F1 4_665 . 7_456 129.5(7) yes
F1 Th F1 4_665 . 7_556 49.0(11) yes
F1 Th F1 4_665 . 7_566 116.5(7) yes
F1 Th F1 4_665 . 8_566 139.8(6) yes
F1 Th F1 4_665 . 8_666 54.5(13) yes
F1 Th F1 4_665 . 8_676 124.9(8) yes
F1 Th F1 4_665 . 9_556 140.8(9) yes
F1 Th F1 4_665 . 9_656 50.0(12) yes
F1 Th F1 4_665 . 10_666 73.2(10) yes
F1 Th F1 4_665 . 11_556 60.5(11) yes
F1 Th F1 4_665 . 12_566 69.5(11) yes
F1 Th F1 4_665 . 13_566 134.3(7) yes
F1 Th F1 4_665 . 13_666 48.0(11) yes
F1 Th F1 4_665 . 13_676 112.3(7) yes
F1 Th F1 4_665 . 14_456 143.6(8) yes
F1 Th F1 4_665 . 14_556 53.8(13) yes
F1 Th F1 4_665 . 15_556 132.1(7) yes
F1 Th F1 4_665 . 15_656 51.6(12) yes
F1 Th F1 4_665 . 15_666 122.3(9) yes
F1 Th F1 4_665 . 16_556 74.2(10) yes
F1 Th F1 4_665 . 17_666 61.2(11) yes
F1 Th F1 4_665 . 18_566 67.8(11) yes
F1 Th F1 4_665 . 19_665 120.6(10) yes
F1 Th F1 4_665 . 20_555 108.3(11) yes
F1 Th F1 4_665 . 21_565 117.4(11) yes
F1 Th F1 4_665 . 22_455 106.0(9) yes
F1 Th F1 4_665 . 22_555 7.9(5) yes
F1 Th F1 4_665 . 22_565 94.5(9) yes
F1 Th F1 4_665 . 23_565 115.6(9) yes
F1 Th F1 4_665 . 23_665 8.7(10) yes
F1 Th F1 4_665 . 23_675 104.2(9) yes
F1 Th F1 4_665 . 24_555 111.8(12) yes
F1 Th F1 4_665 . 24_655 4.0(8) yes
F1 Th F2 4_665 . . 74.6(6) yes
F1 Th F2 4_665 . 1_565 161.5(9) yes
F1 Th F2 4_665 . 1_665 63.8(6) yes
F1 Th F2 4_665 . 10_556 65.7(5) yes
F1 Th F2 4_665 . 10_566 145.0(11) yes
F1 Th F2 4_665 . 10_666 55.2(5) yes
F1 Th F1 4_675 . 5_455 100.2(9) yes
F1 Th F1 4_675 . 5_555 90.0(10) yes
F1 Th F1 4_675 . 6_555 110.4(9) yes
F1 Th F1 4_675 . 6_655 101.2(9) yes
F1 Th F1 4_675 . 6_665 10.0(10) yes
F1 Th F1 4_675 . 7_456 136.0(9) yes
F1 Th F1 4_675 . 7_556 119.9(7) yes
F1 Th F1 4_675 . 7_566 50.6(11) yes
F1 Th F1 4_675 . 8_566 124.9(8) yes
F1 Th F1 4_675 . 8_666 119.9(8) yes
F1 Th F1 4_675 . 8_676 49.3(11) yes
F1 Th F1 4_675 . 9_556 125.6(11) yes
F1 Th F1 4_675 . 9_656 109.4(8) yes
F1 Th F1 4_675 . 10_666 55.9(9) yes
F1 Th F1 4_675 . 11_556 62.2(9) yes
F1 Th F1 4_675 . 12_566 68.8(10) yes
F1 Th F1 4_675 . 13_566 132.1(9) yes
F1 Th F1 4_675 . 13_666 112.3(7) yes
F1 Th F1 4_675 . 13_676 47.3(11) yes
F1 Th F1 4_675 . 14_456 121.8(10) yes
F1 Th F1 4_675 . 14_556 113.4(8) yes
F1 Th F1 4_675 . 15_556 132.7(9) yes
F1 Th F1 4_675 . 15_656 123.3(8) yes
F1 Th F1 4_675 . 15_666 51.5(11) yes
F1 Th F1 4_675 . 16_556 64.1(9) yes
F1 Th F1 4_675 . 17_666 67.7(10) yes
F1 Th F1 4_675 . 18_566 55.0(9) yes
F1 Th F1 4_675 . 19_665 103.0(9) yes
F1 Th F1 4_675 . 20_555 109.2(9) yes
F1 Th F1 4_675 . 21_565 116.0(10) yes
F1 Th F1 4_675 . 22_455 111.3(10) yes
F1 Th F1 4_675 . 22_555 99.8(8) yes
F1 Th F1 4_675 . 22_565 4.7(9) yes
F1 Th F1 4_675 . 23_565 104.2(8) yes
F1 Th F1 4_675 . 23_665 95.6(9) yes
F1 Th F1 4_675 . 23_675 13.1(9) yes
F1 Th F1 4_675 . 24_555 100.6(10) yes
F1 Th F1 4_675 . 24_655 89.0(9) yes
F1 Th F2 4_675 . . 165.0(11) yes
F1 Th F2 4_675 . 1_565 70.1(7) yes
F1 Th F2 4_675 . 1_665 58.1(8) yes
F1 Th F2 4_675 . 10_556 145.3(12) yes
F1 Th F2 4_675 . 10_566 62.1(6) yes
F1 Th F2 4_675 . 10_666 49.1(7) yes
F1 Th F1 5_455 . 5_555 112.6(11) yes
F1 Th F1 5_455 . 6_555 11.5(9) yes
F1 Th F1 5_455 . 6_655 107.6(11) yes
F1 Th F1 5_455 . 6_665 90.5(10) yes
F1 Th F1 5_455 . 7_456 54.3(11) yes
F1 Th F1 5_455 . 7_556 135.9(8) yes
F1 Th F1 5_455 . 7_566 119.4(10) yes
F1 Th F1 5_455 . 8_566 50.0(12) yes
F1 Th F1 5_455 . 8_666 138.2(8) yes
F1 Th F1 5_455 . 8_676 109.4(10) yes
F1 Th F1 5_455 . 9_556 55.7(13) yes
F1 Th F1 5_455 . 9_656 147.4(9) yes
F1 Th F1 5_455 . 10_666 65.3(9) yes
F1 Th F1 5_455 . 11_556 72.4(11) yes
F1 Th F1 5_455 . 12_566 59.4(10) yes
F1 Th F1 5_455 . 13_566 56.8(12) yes
F1 Th F1 5_455 . 13_666 143.6(8) yes
F1 Th F1 5_455 . 13_676 121.8(10) yes
F1 Th F1 5_455 . 14_456 51.6(12) yes
F1 Th F1 5_455 . 14_556 144.7(9) yes
F1 Th F1 5_455 . 15_556 51.5(11) yes
F1 Th F1 5_455 . 15_656 133.4(8) yes
F1 Th F1 5_455 . 15_666 113.7(11) yes
F1 Th F1 5_455 . 16_556 58.3(10) yes
F1 Th F1 5_455 . 17_666 67.9(10) yes
F1 Th F1 5_455 . 18_566 70.8(11) yes
F1 Th F1 5_455 . 19_665 115.8(10) yes
F1 Th F1 5_455 . 20_555 124.0(11) yes
F1 Th F1 5_455 . 21_565 111.0(10) yes
F1 Th F1 5_455 . 22_455 14.3(10) yes
F1 Th F1 5_455 . 22_555 111.1(10) yes
F1 Th F1 5_455 . 22_565 95.6(9) yes
F1 Th F1 5_455 . 23_565 4.0(9) yes
F1 Th F1 5_455 . 23_665 108.1(12) yes
F1 Th F1 5_455 . 23_675 89.0(10) yes
F1 Th F1 5_455 . 24_555 5.0(13) yes
F1 Th F1 5_455 . 24_655 117.6(11) yes
F1 Th F2 5_455 . . 78.6(8) yes
F1 Th F2 5_455 . 1_565 61.4(9) yes
F1 Th F2 5_455 . 1_665 157.7(10) yes
F1 Th F2 5_455 . 10_556 69.3(8) yes
F1 Th F2 5_455 . 10_566 51.8(8) yes
F1 Th F2 5_455 . 10_666 141.9(11) yes
F1 Th F1 5_555 . 6_555 106.3(10) yes
F1 Th F1 5_555 . 6_655 11.5(8) yes
F1 Th F1 5_555 . 6_665 95.9(12) yes
F1 Th F1 5_555 . 7_456 131.2(9) yes
F1 Th F1 5_555 . 7_556 54.7(13) yes
F1 Th F1 5_555 . 7_566 117.8(8) yes
F1 Th F1 5_555 . 8_566 140.8(7) yes
F1 Th F1 5_555 . 8_666 60.2(14) yes
F1 Th F1 5_555 . 8_676 125.6(8) yes
F1 Th F1 5_555 . 9_556 142.7(10) yes
F1 Th F1 5_555 . 9_656 55.7(13) yes
F1 Th F1 5_555 . 10_666 67.5(12) yes
F1 Th F1 5_555 . 11_556 54.8(13) yes
F1 Th F1 5_555 . 12_566 63.8(13) yes
F1 Th F1 5_555 . 13_566 136.3(9) yes
F1 Th F1 5_555 . 13_666 53.8(13) yes
F1 Th F1 5_555 . 13_676 113.4(8) yes
F1 Th F1 5_555 . 14_456 144.7(9) yes
F1 Th F1 5_555 . 14_556 59.5(14) yes
F1 Th F1 5_555 . 15_556 133.4(8) yes
F1 Th F1 5_555 . 15_656 57.3(13) yes
F1 Th F1 5_555 . 15_666 123.4(9) yes
F1 Th F1 5_555 . 16_556 68.5(12) yes
F1 Th F1 5_555 . 17_666 55.4(12) yes
F1 Th F1 5_555 . 18_566 62.1(13) yes
F1 Th F1 5_555 . 19_665 126.1(11) yes
F1 Th F1 5_555 . 20_555 113.9(12) yes
F1 Th F1 5_555 . 21_565 123.2(13) yes
F1 Th F1 5_555 . 22_455 102.7(10) yes
F1 Th F1 5_555 . 22_555 9.8(9) yes
F1 Th F1 5_555 . 22_565 91.1(10) yes
F1 Th F1 5_555 . 23_565 111.8(10) yes
F1 Th F1 5_555 . 23_665 6.6(7) yes
F1 Th F1 5_555 . 23_675 100.6(11) yes
F1 Th F1 5_555 . 24_555 107.6(12) yes
F1 Th F1 5_555 . 24_655 5.0(10) yes
F1 Th F2 5_555 . . 76.9(8) yes
F1 Th F2 5_555 . 1_565 156.5(12) yes
F1 Th F2 5_555 . 1_665 65.9(8) yes
F1 Th F2 5_555 . 10_556 66.2(7) yes
F1 Th F2 5_555 . 10_566 139.4(13) yes
F1 Th F2 5_555 . 10_666 55.5(7) yes
F1 Th F1 6_555 . 6_655 99.6(10) yes
F1 Th F1 6_555 . 6_665 100.9(10) yes
F1 Th F1 6_555 . 7_456 50.6(12) yes
F1 Th F1 6_555 . 7_556 124.4(7) yes
F1 Th F1 6_555 . 7_566 129.9(9) yes
F1 Th F1 6_555 . 8_566 49.0(11) yes
F1 Th F1 6_555 . 8_666 126.9(8) yes
F1 Th F1 6_555 . 8_676 119.9(10) yes
F1 Th F1 6_555 . 9_556 54.7(12) yes
F1 Th F1 6_555 . 9_656 135.9(8) yes
F1 Th F1 6_555 . 10_666 69.3(9) yes
F1 Th F1 6_555 . 11_556 74.0(10) yes
F1 Th F1 6_555 . 12_566 61.0(10) yes
F1 Th F1 6_555 . 13_566 54.2(12) yes
F1 Th F1 6_555 . 13_666 132.1(7) yes
F1 Th F1 6_555 . 13_676 132.7(9) yes
F1 Th F1 6_555 . 14_456 51.5(11) yes
F1 Th F1 6_555 . 14_556 133.4(8) yes
F1 Th F1 6_555 . 15_556 48.4(11) yes
F1 Th F1 6_555 . 15_656 122.0(8) yes
F1 Th F1 6_555 . 15_666 124.0(11) yes
F1 Th F1 6_555 . 16_556 61.3(9) yes
F1 Th F1 6_555 . 17_666 68.7(9) yes
F1 Th F1 6_555 . 18_566 74.2(10) yes
F1 Th F1 6_555 . 19_665 116.8(9) yes
F1 Th F1 6_555 . 20_555 122.4(10) yes
F1 Th F1 6_555 . 21_565 109.5(10) yes
F1 Th F1 6_555 . 22_455 3.6(10) yes
F1 Th F1 6_555 . 22_555 103.2(9) yes
F1 Th F1 6_555 . 22_565 105.7(9) yes
F1 Th F1 6_555 . 23_565 7.9(8) yes
F1 Th F1 6_555 . 23_665 101.0(11) yes
F1 Th F1 6_555 . 23_675 99.8(9) yes
F1 Th F1 6_555 . 24_555 9.8(10) yes
F1 Th F1 6_555 . 24_655 111.1(10) yes
F1 Th F2 6_555 . . 67.3(8) yes
F1 Th F2 6_555 . 1_565 71.2(8) yes
F1 Th F2 6_555 . 1_665 164.7(11) yes
F1 Th F2 6_555 . 10_556 57.9(7) yes
F1 Th F2 6_555 . 10_566 63.0(7) yes
F1 Th F2 6_555 . 10_666 146.5(11) yes
F1 Th F1 6_655 . 6_665 106.7(11) yes
F1 Th F1 6_655 . 7_456 119.7(8) yes
F1 Th F1 6_655 . 7_556 50.6(12) yes
F1 Th F1 6_655 . 7_566 127.5(8) yes
F1 Th F1 6_655 . 8_566 129.5(7) yes
F1 Th F1 6_655 . 8_666 56.4(13) yes
F1 Th F1 6_655 . 8_676 136.0(8) yes
F1 Th F1 6_655 . 9_556 131.2(10) yes
F1 Th F1 6_655 . 9_656 54.3(12) yes
F1 Th F1 6_655 . 10_666 72.6(11) yes
F1 Th F1 6_655 . 11_556 59.7(11) yes
F1 Th F1 6_655 . 12_566 66.5(12) yes
F1 Th F1 6_655 . 13_566 124.8(8) yes
F1 Th F1 6_655 . 13_666 51.6(12) yes
F1 Th F1 6_655 . 13_676 123.3(8) yes
F1 Th F1 6_655 . 14_456 133.4(8) yes
F1 Th F1 6_655 . 14_556 57.3(13) yes
F1 Th F1 6_655 . 15_556 122.0(8) yes
F1 Th F1 6_655 . 15_656 52.5(13) yes
F1 Th F1 6_655 . 15_666 133.3(9) yes
F1 Th F1 6_655 . 16_556 71.9(11) yes
F1 Th F1 6_655 . 17_666 59.0(12) yes
F1 Th F1 6_655 . 18_566 67.9(12) yes
F1 Th F1 6_655 . 19_665 124.6(11) yes
F1 Th F1 6_655 . 20_555 111.8(12) yes
F1 Th F1 6_655 . 21_565 118.8(12) yes
F1 Th F1 6_655 . 22_455 96.0(10) yes
F1 Th F1 6_655 . 22_555 3.6(8) yes
F1 Th F1 6_655 . 22_565 102.1(10) yes
F1 Th F1 6_655 . 23_565 106.0(10) yes
F1 Th F1 6_655 . 23_665 5.7(9) yes
F1 Th F1 6_655 . 23_675 111.3(10) yes
F1 Th F1 6_655 . 24_555 102.7(12) yes
F1 Th F1 6_655 . 24_655 14.3(7) yes
F1 Th F2 6_655 . . 65.5(8) yes
F1 Th F2 6_655 . 1_565 162.9(12) yes
F1 Th F2 6_655 . 1_665 74.7(7) yes
F1 Th F2 6_655 . 10_556 55.0(6) yes
F1 Th F2 6_655 . 10_566 144.6(12) yes
F1 Th F2 6_655 . 10_666 66.1(6) yes
F1 Th F1 6_665 . 7_456 127.5(10) yes
F1 Th F1 6_665 . 7_556 129.9(9) yes
F1 Th F1 6_665 . 7_566 54.1(12) yes
F1 Th F1 6_665 . 8_566 116.5(10) yes
F1 Th F1 6_665 . 8_666 129.9(9) yes
F1 Th F1 6_665 . 8_676 50.6(12) yes
F1 Th F1 6_665 . 9_556 117.8(12) yes
F1 Th F1 6_665 . 9_656 119.4(9) yes
F1 Th F1 6_665 . 10_666 52.0(10) yes
F1 Th F1 6_665 . 11_556 60.4(10) yes
F1 Th F1 6_665 . 12_566 64.8(11) yes
F1 Th F1 6_665 . 13_566 124.2(11) yes
F1 Th F1 6_665 . 13_666 122.3(9) yes
F1 Th F1 6_665 . 13_676 51.5(11) yes
F1 Th F1 6_665 . 14_456 113.7(11) yes
F1 Th F1 6_665 . 14_556 123.4(9) yes
F1 Th F1 6_665 . 15_556 124.0(11) yes
F1 Th F1 6_665 . 15_656 133.3(9) yes
F1 Th F1 6_665 . 15_666 53.7(12) yes
F1 Th F1 6_665 . 16_556 59.6(9) yes
F1 Th F1 6_665 . 17_666 65.3(11) yes
F1 Th F1 6_665 . 18_566 52.4(10) yes
F1 Th F1 6_665 . 19_665 105.6(10) yes
F1 Th F1 6_665 . 20_555 113.6(9) yes
F1 Th F1 6_665 . 21_565 118.3(11) yes
F1 Th F1 6_665 . 22_455 102.1(10) yes
F1 Th F1 6_665 . 22_555 105.7(10) yes
F1 Th F1 6_665 . 22_565 6.0(10) yes
F1 Th F1 6_665 . 23_565 94.5(9) yes
F1 Th F1 6_665 . 23_665 100.9(11) yes
F1 Th F1 6_665 . 23_675 4.7(11) yes
F1 Th F1 6_665 . 24_555 91.1(11) yes
F1 Th F1 6_665 . 24_655 95.6(11) yes
F1 Th F2 6_665 . . 163.2(12) yes
F1 Th F2 6_665 . 1_565 62.7(10) yes
F1 Th F2 6_665 . 1_665 68.1(9) yes
F1 Th F2 6_665 . 10_556 142.7(13) yes
F1 Th F2 6_665 . 10_566 52.9(9) yes
F1 Th F2 6_665 . 10_666 58.9(9) yes
F1 Th F1 7_456 . 7_556 99.6(9) yes
F1 Th F1 7_456 . 7_566 106.7(10) yes
F1 Th F1 7_456 . 8_566 11.1(8) yes
F1 Th F1 7_456 . 8_666 97.4(11) yes
F1 Th F1 7_456 . 8_676 101.2(10) yes
F1 Th F1 7_456 . 9_556 11.5(10) yes
F1 Th F1 7_456 . 9_656 107.6(10) yes
F1 Th F1 7_456 . 10_666 119.4(9) yes
F1 Th F1 7_456 . 11_556 124.3(10) yes
F1 Th F1 7_456 . 12_566 111.5(10) yes
F1 Th F1 7_456 . 13_566 5.7(10) yes
F1 Th F1 7_456 . 13_666 106.0(9) yes
F1 Th F1 7_456 . 13_676 111.3(10) yes
F1 Th F1 7_456 . 14_456 14.3(10) yes
F1 Th F1 7_456 . 14_556 102.7(10) yes
F1 Th F1 7_456 . 15_556 3.6(10) yes
F1 Th F1 7_456 . 15_656 96.0(10) yes
F1 Th F1 7_456 . 15_666 102.1(10) yes
F1 Th F1 7_456 . 16_556 111.8(10) yes
F1 Th F1 7_456 . 17_666 118.8(9) yes
F1 Th F1 7_456 . 18_566 124.6(11) yes
F1 Th F1 7_456 . 19_665 67.9(9) yes
F1 Th F1 7_456 . 20_555 71.9(10) yes
F1 Th F1 7_456 . 21_565 59.0(10) yes
F1 Th F1 7_456 . 22_455 52.5(12) yes
F1 Th F1 7_456 . 22_555 122.0(7) yes
F1 Th F1 7_456 . 22_565 133.3(9) yes
F1 Th F1 7_456 . 23_565 51.6(11) yes
F1 Th F1 7_456 . 23_665 124.8(8) yes
F1 Th F1 7_456 . 23_675 123.3(10) yes
F1 Th F1 7_456 . 24_555 57.3(12) yes
F1 Th F1 7_456 . 24_655 133.4(8) yes
F1 Th F2 7_456 . . 55.0(7) yes
F1 Th F2 7_456 . 1_565 66.1(7) yes
F1 Th F2 7_456 . 1_665 144.6(12) yes
F1 Th F2 7_456 . 10_556 65.5(8) yes
F1 Th F2 7_456 . 10_566 74.7(8) yes
F1 Th F2 7_456 . 10_666 162.9(12) yes
F1 Th F1 7_556 . 7_566 100.9(9) yes
F1 Th F1 7_556 . 8_566 109.6(9) yes
F1 Th F1 7_556 . 8_666 6.0(12) yes
F1 Th F1 7_556 . 8_676 110.4(10) yes
F1 Th F1 7_556 . 9_556 106.3(11) yes
F1 Th F1 7_556 . 9_656 11.5(6) yes
F1 Th F1 7_556 . 10_666 122.2(10) yes
F1 Th F1 7_556 . 11_556 109.4(11) yes
F1 Th F1 7_556 . 12_566 117.0(12) yes
F1 Th F1 7_556 . 13_566 101.0(10) yes
F1 Th F1 7_556 . 13_666 7.9(5) yes
F1 Th F1 7_556 . 13_676 99.8(8) yes
F1 Th F1 7_556 . 14_456 111.1(10) yes
F1 Th F1 7_556 . 14_556 9.8(9) yes
F1 Th F1 7_556 . 15_556 103.2(9) yes
F1 Th F1 7_556 . 15_656 3.6(8) yes
F1 Th F1 7_556 . 15_666 105.7(10) yes
F1 Th F1 7_556 . 16_556 122.4(10) yes
F1 Th F1 7_556 . 17_666 109.5(11) yes
F1 Th F1 7_556 . 18_566 116.8(11) yes
F1 Th F1 7_556 . 19_665 74.2(10) yes
F1 Th F1 7_556 . 20_555 61.3(11) yes
F1 Th F1 7_556 . 21_565 68.7(12) yes
F1 Th F1 7_556 . 22_455 122.0(7) yes
F1 Th F1 7_556 . 22_555 48.4(11) yes
F1 Th F1 7_556 . 22_565 124.0(7) yes
F1 Th F1 7_556 . 23_565 132.1(6) yes
F1 Th F1 7_556 . 23_665 54.2(13) yes
F1 Th F1 7_556 . 23_675 132.7(8) yes
F1 Th F1 7_556 . 24_555 133.4(9) yes
F1 Th F1 7_556 . 24_655 51.5(12) yes
F1 Th F2 7_556 . . 57.9(5) yes
F1 Th F2 7_556 . 1_565 146.5(11) yes
F1 Th F2 7_556 . 1_665 63.0(5) yes
F1 Th F2 7_556 . 10_556 67.3(7) yes
F1 Th F2 7_556 . 10_566 164.7(11) yes
F1 Th F2 7_556 . 10_666 71.2(6) yes
F1 Th F1 7_566 . 8_566 99.6(8) yes
F1 Th F1 7_566 . 8_666 96.4(10) yes
F1 Th F1 7_566 . 8_676 10.0(9) yes
F1 Th F1 7_566 . 9_556 95.9(10) yes
F1 Th F1 7_566 . 9_656 90.5(10) yes
F1 Th F1 7_566 . 10_666 105.9(10) yes
F1 Th F1 7_566 . 11_556 112.8(9) yes
F1 Th F1 7_566 . 12_566 118.8(11) yes
F1 Th F1 7_566 . 13_566 100.9(10) yes
F1 Th F1 7_566 . 13_666 94.5(9) yes
F1 Th F1 7_566 . 13_676 4.7(9) yes
F1 Th F1 7_566 . 14_456 95.6(9) yes
F1 Th F1 7_566 . 14_556 91.1(10) yes
F1 Th F1 7_566 . 15_556 105.7(9) yes
F1 Th F1 7_566 . 15_656 102.1(10) yes
F1 Th F1 7_566 . 15_666 6.0(10) yes
F1 Th F1 7_566 . 16_556 113.6(10) yes
F1 Th F1 7_566 . 17_666 118.3(10) yes
F1 Th F1 7_566 . 18_566 105.6(10) yes
F1 Th F1 7_566 . 19_665 52.4(10) yes
F1 Th F1 7_566 . 20_555 59.6(10) yes
F1 Th F1 7_566 . 21_565 65.3(11) yes
F1 Th F1 7_566 . 22_455 133.3(9) yes
F1 Th F1 7_566 . 22_555 124.0(7) yes
F1 Th F1 7_566 . 22_565 53.7(12) yes
F1 Th F1 7_566 . 23_565 122.3(8) yes
F1 Th F1 7_566 . 23_665 124.2(8) yes
F1 Th F1 7_566 . 23_675 51.5(11) yes
F1 Th F1 7_566 . 24_555 123.4(11) yes
F1 Th F1 7_566 . 24_655 113.7(8) yes
F1 Th F2 7_566 . . 142.7(13) yes
F1 Th F2 7_566 . 1_565 58.9(7) yes
F1 Th F2 7_566 . 1_665 52.9(7) yes
F1 Th F2 7_566 . 10_556 163.2(12) yes
F1 Th F2 7_566 . 10_566 68.1(8) yes
F1 Th F2 7_566 . 10_666 62.7(8) yes
F1 Th F1 8_566 . 8_666 106.9(11) yes
F1 Th F1 8_566 . 8_676 93.0(8) yes
F1 Th F1 8_566 . 9_556 5.7(12) yes
F1 Th F1 8_566 . 9_656 116.7(10) yes
F1 Th F1 8_566 . 10_666 114.9(9) yes
F1 Th F1 8_566 . 11_556 122.2(11) yes
F1 Th F1 8_566 . 12_566 109.2(10) yes
F1 Th F1 8_566 . 13_566 8.7(11) yes
F1 Th F1 8_566 . 13_666 115.6(9) yes
F1 Th F1 8_566 . 13_676 104.2(8) yes
F1 Th F1 8_566 . 14_456 4.0(9) yes
F1 Th F1 8_566 . 14_556 111.8(10) yes
F1 Th F1 8_566 . 15_556 7.9(8) yes
F1 Th F1 8_566 . 15_656 106.0(10) yes
F1 Th F1 8_566 . 15_666 94.5(9) yes
F1 Th F1 8_566 . 16_556 108.3(10) yes
F1 Th F1 8_566 . 17_666 117.4(9) yes
F1 Th F1 8_566 . 18_566 120.6(11) yes
F1 Th F1 8_566 . 19_665 67.8(9) yes
F1 Th F1 8_566 . 20_555 74.2(11) yes
F1 Th F1 8_566 . 21_565 61.2(10) yes
F1 Th F1 8_566 . 22_455 51.6(11) yes
F1 Th F1 8_566 . 22_555 132.1(6) yes
F1 Th F1 8_566 . 22_565 122.3(8) yes
F1 Th F1 8_566 . 23_565 48.0(11) yes
F1 Th F1 8_566 . 23_665 134.3(7) yes
F1 Th F1 8_566 . 23_675 112.3(9) yes
F1 Th F1 8_566 . 24_555 53.8(12) yes
F1 Th F1 8_566 . 24_655 143.6(7) yes
F1 Th F2 8_566 . . 65.7(6) yes
F1 Th F2 8_566 . 1_565 55.2(6) yes
F1 Th F2 8_566 . 1_665 145.0(11) yes
F1 Th F2 8_566 . 10_556 74.6(7) yes
F1 Th F2 8_566 . 10_566 63.8(8) yes
F1 Th F2 8_566 . 10_666 161.5(9) yes
F1 Th F1 8_666 . 8_676 105.6(10) yes
F1 Th F1 8_666 . 9_556 103.1(13) yes
F1 Th F1 8_666 . 9_656 10.6(8) yes
F1 Th F1 8_666 . 10_666 127.6(12) yes
F1 Th F1 8_666 . 11_556 115.0(13) yes
F1 Th F1 8_666 . 12_566 122.9(13) yes
F1 Th F1 8_666 . 13_566 98.2(12) yes
F1 Th F1 8_666 . 13_666 8.7(10) yes
F1 Th F1 8_666 . 13_676 95.6(9) yes
F1 Th F1 8_666 . 14_456 108.1(12) yes
F1 Th F1 8_666 . 14_556 6.6(7) yes
F1 Th F1 8_666 . 15_556 101.0(11) yes
F1 Th F1 8_666 . 15_656 5.7(9) yes
F1 Th F1 8_666 . 15_666 100.9(11) yes
F1 Th F1 8_666 . 16_556 128.2(12) yes
F1 Th F1 8_666 . 17_666 115.2(13) yes
F1 Th F1 8_666 . 18_566 122.1(13) yes
F1 Th F1 8_666 . 19_665 68.3(12) yes
F1 Th F1 8_666 . 20_555 55.4(12) yes
F1 Th F1 8_666 . 21_565 63.1(13) yes
F1 Th F1 8_666 . 22_455 124.8(8) yes
F1 Th F1 8_666 . 22_555 54.2(13) yes
F1 Th F1 8_666 . 22_565 124.2(8) yes
F1 Th F1 8_666 . 23_565 134.3(7) yes
F1 Th F1 8_666 . 23_665 60.0(14) yes
F1 Th F1 8_666 . 23_675 132.1(8) yes
F1 Th F1 8_666 . 24_555 136.3(9) yes
F1 Th F1 8_666 . 24_655 56.8(13) yes
F1 Th F2 8_666 . . 59.7(6) yes
F1 Th F2 8_666 . 1_565 140.6(13) yes
F1 Th F2 8_666 . 1_665 62.0(6) yes
F1 Th F2 8_666 . 10_556 71.0(8) yes
F1 Th F2 8_666 . 10_566 158.7(12) yes
F1 Th F2 8_666 . 10_666 72.0(8) yes
F1 Th F1 8_676 . 9_556 90.0(11) yes
F1 Th F1 8_676 . 9_656 100.2(10) yes
F1 Th F1 8_676 . 10_666 102.3(10) yes
F1 Th F1 8_676 . 11_556 111.0(9) yes
F1 Th F1 8_676 . 12_566 114.8(11) yes
F1 Th F1 8_676 . 13_566 95.6(9) yes
F1 Th F1 8_676 . 13_666 104.2(9) yes
F1 Th F1 8_676 . 13_676 13.1(9) yes
F1 Th F1 8_676 . 14_456 89.0(10) yes
F1 Th F1 8_676 . 14_556 100.6(11) yes
F1 Th F1 8_676 . 15_556 99.8(9) yes
F1 Th F1 8_676 . 15_656 111.3(10) yes
F1 Th F1 8_676 . 15_666 4.7(11) yes
F1 Th F1 8_676 . 16_556 109.2(9) yes
F1 Th F1 8_676 . 17_666 116.0(10) yes
F1 Th F1 8_676 . 18_566 103.0(9) yes
F1 Th F1 8_676 . 19_665 55.0(9) yes
F1 Th F1 8_676 . 20_555 64.1(9) yes
F1 Th F1 8_676 . 21_565 67.7(10) yes
F1 Th F1 8_676 . 22_455 123.3(10) yes
F1 Th F1 8_676 . 22_555 132.7(8) yes
F1 Th F1 8_676 . 22_565 51.5(11) yes
F1 Th F1 8_676 . 23_565 112.3(9) yes
F1 Th F1 8_676 . 23_665 132.1(8) yes
F1 Th F1 8_676 . 23_675 47.3(11) yes
F1 Th F1 8_676 . 24_555 113.4(11) yes
F1 Th F1 8_676 . 24_655 121.8(8) yes
F1 Th F2 8_676 . . 145.3(12) yes
F1 Th F2 8_676 . 1_565 49.1(8) yes
F1 Th F2 8_676 . 1_665 62.1(7) yes
F1 Th F2 8_676 . 10_556 165.0(11) yes
F1 Th F2 8_676 . 10_566 58.1(9) yes
F1 Th F2 8_676 . 10_666 70.1(8) yes
F1 Th F1 9_556 . 9_656 112.6(12) yes
F1 Th F1 9_556 . 10_666 120.4(11) yes
F1 Th F1 9_556 . 11_556 128.0(12) yes
F1 Th F1 9_556 . 12_566 114.9(11) yes
F1 Th F1 9_556 . 13_566 6.6(10) yes
F1 Th F1 9_556 . 13_666 111.8(12) yes
F1 Th F1 9_556 . 13_676 100.6(10) yes
F1 Th F1 9_556 . 14_456 5.0(13) yes
F1 Th F1 9_556 . 14_556 107.6(12) yes
F1 Th F1 9_556 . 15_556 9.8(10) yes
F1 Th F1 9_556 . 15_656 102.7(12) yes
F1 Th F1 9_556 . 15_666 91.1(11) yes
F1 Th F1 9_556 . 16_556 113.9(11) yes
F1 Th F1 9_556 . 17_666 123.2(10) yes
F1 Th F1 9_556 . 18_566 126.1(12) yes
F1 Th F1 9_556 . 19_665 62.1(10) yes
F1 Th F1 9_556 . 20_555 68.5(12) yes
F1 Th F1 9_556 . 21_565 55.4(11) yes
F1 Th F1 9_556 . 22_455 57.3(12) yes
F1 Th F1 9_556 . 22_555 133.4(9) yes
F1 Th F1 9_556 . 22_565 123.4(11) yes
F1 Th F1 9_556 . 23_565 53.8(12) yes
F1 Th F1 9_556 . 23_665 136.3(9) yes
F1 Th F1 9_556 . 23_675 113.4(11) yes
F1 Th F1 9_556 . 24_555 59.5(13) yes
F1 Th F1 9_556 . 24_655 144.7(10) yes
F1 Th F2 9_556 . . 66.2(9) yes
F1 Th F2 9_556 . 1_565 55.5(10) yes
F1 Th F2 9_556 . 1_665 139.4(12) yes
F1 Th F2 9_556 . 10_556 76.9(10) yes
F1 Th F2 9_556 . 10_566 65.9(10) yes
F1 Th F2 9_556 . 10_666 156.5(11) yes
F1 Th F1 9_656 . 10_666 121.7(10) yes
F1 Th F1 9_656 . 11_556 109.7(12) yes
F1 Th F1 9_656 . 12_566 119.4(12) yes
F1 Th F1 9_656 . 13_566 108.1(11) yes
F1 Th F1 9_656 . 13_666 4.0(8) yes
F1 Th F1 9_656 . 13_676 89.0(9) yes
F1 Th F1 9_656 . 14_456 117.6(11) yes
F1 Th F1 9_656 . 14_556 5.0(10) yes
F1 Th F1 9_656 . 15_556 111.1(10) yes
F1 Th F1 9_656 . 15_656 14.3(7) yes
F1 Th F1 9_656 . 15_666 95.6(11) yes
F1 Th F1 9_656 . 16_556 124.0(11) yes
F1 Th F1 9_656 . 17_666 111.0(11) yes
F1 Th F1 9_656 . 18_566 115.8(12) yes
F1 Th F1 9_656 . 19_665 70.8(11) yes
F1 Th F1 9_656 . 20_555 58.3(12) yes
F1 Th F1 9_656 . 21_565 67.9(12) yes
F1 Th F1 9_656 . 22_455 133.4(8) yes
F1 Th F1 9_656 . 22_555 51.5(12) yes
F1 Th F1 9_656 . 22_565 113.7(8) yes
F1 Th F1 9_656 . 23_565 143.6(7) yes
F1 Th F1 9_656 . 23_665 56.8(13) yes
F1 Th F1 9_656 . 23_675 121.8(8) yes
F1 Th F1 9_656 . 24_555 144.7(10) yes
F1 Th F1 9_656 . 24_655 51.6(12) yes
F1 Th F2 9_656 . . 69.3(6) yes
F1 Th F2 9_656 . 1_565 141.9(11) yes
F1 Th F2 9_656 . 1_665 51.8(6) yes
F1 Th F2 9_656 . 10_556 78.6(7) yes
F1 Th F2 9_656 . 10_566 157.7(10) yes
F1 Th F2 9_656 . 10_666 61.4(7) yes
F1 Th F1 10_666 . 11_556 12.9(10) yes
F1 Th F1 10_666 . 12_566 12.9(8) yes
F1 Th F1 10_666 . 13_566 122.1(10) yes
F1 Th F1 10_666 . 13_666 120.6(10) yes
F1 Th F1 10_666 . 13_676 103.0(9) yes
F1 Th F1 10_666 . 14_456 115.8(10) yes
F1 Th F1 10_666 . 14_556 126.1(11) yes
F1 Th F1 10_666 . 15_556 116.8(9) yes
F1 Th F1 10_666 . 15_656 124.6(11) yes
F1 Th F1 10_666 . 15_666 105.6(10) yes
F1 Th F1 10_666 . 16_556 8.8(5) yes
F1 Th F1 10_666 . 17_666 14.9(10) yes
F1 Th F1 10_666 . 18_566 6.0(10) yes
F1 Th F1 10_666 . 19_665 157.1(8) yes
F1 Th F1 10_666 . 20_555 164.9(6) yes
F1 Th F1 10_666 . 21_565 168.2(11) yes
F1 Th F1 10_666 . 22_455 67.9(9) yes
F1 Th F1 10_666 . 22_555 74.2(10) yes
F1 Th F1 10_666 . 22_565 52.4(10) yes
F1 Th F1 10_666 . 23_565 67.8(9) yes
F1 Th F1 10_666 . 23_665 68.3(12) yes
F1 Th F1 10_666 . 23_675 55.0(9) yes
F1 Th F1 10_666 . 24_555 62.1(10) yes
F1 Th F1 10_666 . 24_655 70.8(11) yes
F1 Th F2 10_666 . . 111.3(11) yes
F1 Th F2 10_666 . 1_565 90.5(10) yes
F1 Th F2 10_666 . 1_665 95.4(9) yes
F1 Th F2 10_666 . 10_556 90.7(11) yes
F1 Th F2 10_666 . 10_566 72.3(10) yes
F1 Th F2 10_666 . 10_666 77.4(9) yes
F1 Th F1 11_556 . 12_566 13.0(9) yes
F1 Th F1 11_556 . 13_566 128.2(11) yes
F1 Th F1 11_556 . 13_666 108.3(11) yes
F1 Th F1 11_556 . 13_676 109.2(9) yes
F1 Th F1 11_556 . 14_456 124.0(11) yes
F1 Th F1 11_556 . 14_556 113.9(12) yes
F1 Th F1 11_556 . 15_556 122.4(10) yes
F1 Th F1 11_556 . 15_656 111.8(12) yes
F1 Th F1 11_556 . 15_666 113.6(9) yes
F1 Th F1 11_556 . 16_556 14.9(10) yes
F1 Th F1 11_556 . 17_666 6.1(6) yes
F1 Th F1 11_556 . 18_566 8.8(9) yes
F1 Th F1 11_556 . 19_665 164.9(6) yes
F1 Th F1 11_556 . 20_555 163.6(10) yes
F1 Th F1 11_556 . 21_565 176.6(9) yes
F1 Th F1 11_556 . 22_455 71.9(10) yes
F1 Th F1 11_556 . 22_555 61.3(11) yes
F1 Th F1 11_556 . 22_565 59.6(10) yes
F1 Th F1 11_556 . 23_565 74.2(11) yes
F1 Th F1 11_556 . 23_665 55.4(12) yes
F1 Th F1 11_556 . 23_675 64.1(9) yes
F1 Th F1 11_556 . 24_555 68.5(12) yes
F1 Th F1 11_556 . 24_655 58.3(12) yes
F1 Th F2 11_556 . . 103.6(10) yes
F1 Th F2 11_556 . 1_565 103.4(11) yes
F1 Th F2 11_556 . 1_665 91.0(10) yes
F1 Th F2 11_556 . 10_556 83.2(10) yes
F1 Th F2 11_556 . 10_566 85.2(11) yes
F1 Th F2 11_556 . 10_666 72.7(10) yes
F1 Th F1 12_566 . 13_566 115.2(11) yes
F1 Th F1 12_566 . 13_666 117.4(11) yes
F1 Th F1 12_566 . 13_676 116.0(10) yes
F1 Th F1 12_566 . 14_456 111.0(10) yes
F1 Th F1 12_566 . 14_556 123.2(13) yes
F1 Th F1 12_566 . 15_556 109.5(10) yes
F1 Th F1 12_566 . 15_656 118.8(12) yes
F1 Th F1 12_566 . 15_666 118.3(11) yes
F1 Th F1 12_566 . 16_556 6.1(10) yes
F1 Th F1 12_566 . 17_666 8.9(9) yes
F1 Th F1 12_566 . 18_566 14.9(7) yes
F1 Th F1 12_566 . 19_665 168.2(11) yes
F1 Th F1 12_566 . 20_555 176.6(9) yes
F1 Th F1 12_566 . 21_565 170.4(8) yes
F1 Th F1 12_566 . 22_455 59.0(10) yes
F1 Th F1 12_566 . 22_555 68.7(12) yes
F1 Th F1 12_566 . 22_565 65.3(11) yes
F1 Th F1 12_566 . 23_565 61.2(10) yes
F1 Th F1 12_566 . 23_665 63.1(13) yes
F1 Th F1 12_566 . 23_675 67.7(10) yes
F1 Th F1 12_566 . 24_555 55.4(11) yes
F1 Th F1 12_566 . 24_655 67.9(12) yes
F1 Th F2 12_566 . . 98.4(11) yes
F1 Th F2 12_566 . 1_565 96.4(12) yes
F1 Th F2 12_566 . 1_665 103.9(10) yes
F1 Th F2 12_566 . 10_556 77.9(11) yes
F1 Th F2 12_566 . 10_566 78.2(12) yes
F1 Th F2 12_566 . 10_666 85.6(10) yes
F1 Th F1 13_566 . 13_666 106.9(10) yes
F1 Th F1 13_566 . 13_676 105.6(10) yes
F1 Th F1 13_566 . 14_456 10.6(10) yes
F1 Th F1 13_566 . 14_556 103.1(11) yes
F1 Th F1 13_566 . 15_556 6.0(12) yes
F1 Th F1 13_566 . 15_656 97.4(11) yes
F1 Th F1 13_566 . 15_666 96.4(10) yes
F1 Th F1 13_566 . 16_556 115.0(11) yes
F1 Th F1 13_566 . 17_666 122.9(10) yes
F1 Th F1 13_566 . 18_566 127.6(12) yes
F1 Th F1 13_566 . 19_665 63.3(10) yes
F1 Th F1 13_566 . 20_555 68.2(11) yes
F1 Th F1 13_566 . 21_565 55.2(11) yes
F1 Th F1 13_566 . 22_455 56.4(12) yes
F1 Th F1 13_566 . 22_555 126.9(7) yes
F1 Th F1 13_566 . 22_565 129.9(9) yes
F1 Th F1 13_566 . 23_565 54.5(12) yes
F1 Th F1 13_566 . 23_665 130.0(8) yes
F1 Th F1 13_566 . 23_675 119.9(10) yes
F1 Th F1 13_566 . 24_555 60.2(13) yes
F1 Th F1 13_566 . 24_655 138.2(8) yes
F1 Th F2 13_566 . . 59.7(7) yes
F1 Th F2 13_566 . 1_565 62.0(7) yes
F1 Th F2 13_566 . 1_665 140.6(12) yes
F1 Th F2 13_566 . 10_556 71.0(8) yes
F1 Th F2 13_566 . 10_566 72.0(9) yes
F1 Th F2 13_566 . 10_666 158.7(12) yes
F1 Th F1 13_666 . 13_676 93.0(8) yes
F1 Th F1 13_666 . 14_456 116.7(10) yes
F1 Th F1 13_666 . 14_556 5.7(13) yes
F1 Th F1 13_666 . 15_556 109.6(9) yes
F1 Th F1 13_666 . 15_656 11.1(6) yes
F1 Th F1 13_666 . 15_666 99.6(10) yes
F1 Th F1 13_666 . 16_556 122.2(10) yes
F1 Th F1 13_666 . 17_666 109.2(11) yes
F1 Th F1 13_666 . 18_566 114.9(11) yes
F1 Th F1 13_666 . 19_665 73.2(10) yes
F1 Th F1 13_666 . 20_555 60.5(11) yes
F1 Th F1 13_666 . 21_565 69.5(11) yes
F1 Th F1 13_666 . 22_455 129.5(7) yes
F1 Th F1 13_666 . 22_555 49.0(11) yes
F1 Th F1 13_666 . 22_565 116.5(7) yes
F1 Th F1 13_666 . 23_565 139.8(6) yes
F1 Th F1 13_666 . 23_665 54.5(13) yes
F1 Th F1 13_666 . 23_675 124.9(8) yes
F1 Th F1 13_666 . 24_555 140.8(9) yes
F1 Th F1 13_666 . 24_655 50.0(12) yes
F1 Th F2 13_666 . . 65.7(5) yes
F1 Th F2 13_666 . 1_565 145.0(11) yes
F1 Th F2 13_666 . 1_665 55.2(5) yes
F1 Th F2 13_666 . 10_556 74.6(6) yes
F1 Th F2 13_666 . 10_566 161.5(9) yes
F1 Th F2 13_666 . 10_666 63.8(6) yes
F1 Th F1 13_676 . 14_456 100.2(9) yes
F1 Th F1 13_676 . 14_556 90.0(10) yes
F1 Th F1 13_676 . 15_556 110.4(9) yes
F1 Th F1 13_676 . 15_656 101.2(9) yes
F1 Th F1 13_676 . 15_666 10.0(10) yes
F1 Th F1 13_676 . 16_556 111.0(9) yes
F1 Th F1 13_676 . 17_666 114.8(10) yes
F1 Th F1 13_676 . 18_566 102.3(9) yes
F1 Th F1 13_676 . 19_665 55.9(9) yes
F1 Th F1 13_676 . 20_555 62.2(9) yes
F1 Th F1 13_676 . 21_565 68.8(10) yes
F1 Th F1 13_676 . 22_455 136.0(9) yes
F1 Th F1 13_676 . 22_555 119.9(7) yes
F1 Th F1 13_676 . 22_565 50.6(11) yes
F1 Th F1 13_676 . 23_565 124.9(8) yes
F1 Th F1 13_676 . 23_665 119.9(8) yes
F1 Th F1 13_676 . 23_675 49.3(11) yes
F1 Th F1 13_676 . 24_555 125.6(11) yes
F1 Th F1 13_676 . 24_655 109.4(8) yes
F1 Th F2 13_676 . . 145.3(12) yes
F1 Th F2 13_676 . 1_565 62.1(6) yes
F1 Th F2 13_676 . 1_665 49.1(7) yes
F1 Th F2 13_676 . 10_556 165.0(11) yes
F1 Th F2 13_676 . 10_566 70.1(7) yes
F1 Th F2 13_676 . 10_666 58.1(8) yes
F1 Th F1 14_456 . 14_556 112.6(11) yes
F1 Th F1 14_456 . 15_556 11.5(9) yes
F1 Th F1 14_456 . 15_656 107.6(11) yes
F1 Th F1 14_456 . 15_666 90.5(10) yes
F1 Th F1 14_456 . 16_556 109.7(10) yes
F1 Th F1 14_456 . 17_666 119.4(10) yes
F1 Th F1 14_456 . 18_566 121.7(11) yes
F1 Th F1 14_456 . 19_665 65.3(9) yes
F1 Th F1 14_456 . 20_555 72.4(11) yes
F1 Th F1 14_456 . 21_565 59.4(10) yes
F1 Th F1 14_456 . 22_455 54.3(11) yes
F1 Th F1 14_456 . 22_555 135.9(8) yes
F1 Th F1 14_456 . 22_565 119.4(10) yes
F1 Th F1 14_456 . 23_565 50.0(12) yes
F1 Th F1 14_456 . 23_665 138.2(8) yes
F1 Th F1 14_456 . 23_675 109.4(10) yes
F1 Th F1 14_456 . 24_555 55.7(13) yes
F1 Th F1 14_456 . 24_655 147.4(9) yes
F1 Th F2 14_456 . . 69.3(8) yes
F1 Th F2 14_456 . 1_565 51.8(8) yes
F1 Th F2 14_456 . 1_665 141.9(11) yes
F1 Th F2 14_456 . 10_556 78.6(8) yes
F1 Th F2 14_456 . 10_566 61.4(9) yes
F1 Th F2 14_456 . 10_666 157.7(10) yes
F1 Th F1 14_556 . 15_556 106.3(10) yes
F1 Th F1 14_556 . 15_656 11.5(8) yes
F1 Th F1 14_556 . 15_666 95.9(12) yes
F1 Th F1 14_556 . 16_556 128.0(12) yes
F1 Th F1 14_556 . 17_666 114.9(12) yes
F1 Th F1 14_556 . 18_566 120.4(12) yes
F1 Th F1 14_556 . 19_665 67.5(12) yes
F1 Th F1 14_556 . 20_555 54.8(13) yes
F1 Th F1 14_556 . 21_565 63.8(13) yes
F1 Th F1 14_556 . 22_455 131.2(9) yes
F1 Th F1 14_556 . 22_555 54.7(13) yes
F1 Th F1 14_556 . 22_565 117.8(8) yes
F1 Th F1 14_556 . 23_565 140.8(7) yes
F1 Th F1 14_556 . 23_665 60.2(14) yes
F1 Th F1 14_556 . 23_675 125.6(8) yes
F1 Th F1 14_556 . 24_555 142.7(10) yes
F1 Th F1 14_556 . 24_655 55.7(13) yes
F1 Th F2 14_556 . . 66.2(7) yes
F1 Th F2 14_556 . 1_565 139.4(13) yes
F1 Th F2 14_556 . 1_665 55.5(7) yes
F1 Th F2 14_556 . 10_556 76.9(8) yes
F1 Th F2 14_556 . 10_566 156.5(12) yes
F1 Th F2 14_556 . 10_666 65.9(8) yes
F1 Th F1 15_556 . 15_656 99.6(10) yes
F1 Th F1 15_556 . 15_666 100.9(10) yes
F1 Th F1 15_556 . 16_556 109.4(10) yes
F1 Th F1 15_556 . 17_666 117.0(9) yes
F1 Th F1 15_556 . 18_566 122.2(11) yes
F1 Th F1 15_556 . 19_665 69.3(9) yes
F1 Th F1 15_556 . 20_555 74.0(10) yes
F1 Th F1 15_556 . 21_565 61.0(10) yes
F1 Th F1 15_556 . 22_455 50.6(12) yes
F1 Th F1 15_556 . 22_555 124.4(7) yes
F1 Th F1 15_556 . 22_565 129.9(9) yes
F1 Th F1 15_556 . 23_565 49.0(11) yes
F1 Th F1 15_556 . 23_665 126.9(8) yes
F1 Th F1 15_556 . 23_675 119.9(10) yes
F1 Th F1 15_556 . 24_555 54.7(12) yes
F1 Th F1 15_556 . 24_655 135.9(8) yes
F1 Th F2 15_556 . . 57.9(7) yes
F1 Th F2 15_556 . 1_565 63.0(7) yes
F1 Th F2 15_556 . 1_665 146.5(11) yes
F1 Th F2 15_556 . 10_556 67.3(8) yes
F1 Th F2 15_556 . 10_566 71.2(8) yes
F1 Th F2 15_556 . 10_666 164.7(11) yes
F1 Th F1 15_656 . 15_666 106.7(11) yes
F1 Th F1 15_656 . 16_556 124.3(11) yes
F1 Th F1 15_656 . 17_666 111.5(12) yes
F1 Th F1 15_656 . 18_566 119.4(12) yes
F1 Th F1 15_656 . 19_665 72.6(11) yes
F1 Th F1 15_656 . 20_555 59.7(11) yes
F1 Th F1 15_656 . 21_565 66.5(12) yes
F1 Th F1 15_656 . 22_455 119.7(8) yes
F1 Th F1 15_656 . 22_555 50.6(12) yes
F1 Th F1 15_656 . 22_565 127.5(8) yes
F1 Th F1 15_656 . 23_565 129.5(7) yes
F1 Th F1 15_656 . 23_665 56.4(13) yes
F1 Th F1 15_656 . 23_675 136.0(8) yes
F1 Th F1 15_656 . 24_555 131.2(10) yes
F1 Th F1 15_656 . 24_655 54.3(12) yes
F1 Th F2 15_656 . . 55.0(6) yes
F1 Th F2 15_656 . 1_565 144.6(12) yes
F1 Th F2 15_656 . 1_665 66.1(6) yes
F1 Th F2 15_656 . 10_556 65.5(8) yes
F1 Th F2 15_656 . 10_566 162.9(12) yes
F1 Th F2 15_656 . 10_666 74.7(7) yes
F1 Th F1 15_666 . 16_556 112.8(10) yes
F1 Th F1 15_666 . 17_666 118.8(11) yes
F1 Th F1 15_666 . 18_566 105.9(10) yes
F1 Th F1 15_666 . 19_665 52.0(10) yes
F1 Th F1 15_666 . 20_555 60.4(10) yes
F1 Th F1 15_666 . 21_565 64.8(11) yes
F1 Th F1 15_666 . 22_455 127.5(10) yes
F1 Th F1 15_666 . 22_555 129.9(9) yes
F1 Th F1 15_666 . 22_565 54.1(12) yes
F1 Th F1 15_666 . 23_565 116.5(10) yes
F1 Th F1 15_666 . 23_665 129.9(9) yes
F1 Th F1 15_666 . 23_675 50.6(12) yes
F1 Th F1 15_666 . 24_555 117.8(12) yes
F1 Th F1 15_666 . 24_655 119.4(9) yes
F1 Th F2 15_666 . . 142.7(13) yes
F1 Th F2 15_666 . 1_565 52.9(9) yes
F1 Th F2 15_666 . 1_665 58.9(9) yes
F1 Th F2 15_666 . 10_556 163.2(12) yes
F1 Th F2 15_666 . 10_566 62.7(10) yes
F1 Th F2 15_666 . 10_666 68.1(9) yes
F1 Th F1 16_556 . 17_666 13.0(10) yes
F1 Th F1 16_556 . 18_566 12.9(8) yes
F1 Th F1 16_556 . 19_665 162.1(9) yes
F1 Th F1 16_556 . 20_555 173.2(6) yes
F1 Th F1 16_556 . 21_565 168.0(10) yes
F1 Th F1 16_556 . 22_455 59.7(9) yes
F1 Th F1 16_556 . 22_555 74.0(10) yes
F1 Th F1 16_556 . 22_565 60.4(9) yes
F1 Th F1 16_556 . 23_565 60.5(10) yes
F1 Th F1 16_556 . 23_665 68.2(12) yes
F1 Th F1 16_556 . 23_675 62.2(9) yes
F1 Th F1 16_556 . 24_555 54.8(11) yes
F1 Th F1 16_556 . 24_655 72.4(11) yes
F1 Th F2 16_556 . . 103.6(10) yes
F1 Th F2 16_556 . 1_565 91.0(10) yes
F1 Th F2 16_556 . 1_665 103.4(9) yes
F1 Th F2 16_556 . 10_556 83.2(10) yes
F1 Th F2 16_556 . 10_566 72.7(10) yes
F1 Th F2 16_556 . 10_666 85.2(10) yes
F1 Th F1 17_666 . 18_566 12.9(9) yes
F1 Th F1 17_666 . 19_665 170.7(8) yes
F1 Th F1 17_666 . 20_555 168.0(10) yes
F1 Th F1 17_666 . 21_565 176.3(9) yes
F1 Th F1 17_666 . 22_455 66.5(9) yes
F1 Th F1 17_666 . 22_555 61.0(11) yes
F1 Th F1 17_666 . 22_565 64.8(11) yes
F1 Th F1 17_666 . 23_565 69.5(9) yes
F1 Th F1 17_666 . 23_665 55.2(13) yes
F1 Th F1 17_666 . 23_675 68.8(11) yes
F1 Th F1 17_666 . 24_555 63.8(11) yes
F1 Th F1 17_666 . 24_655 59.4(11) yes
F1 Th F2 17_666 . . 98.4(11) yes
F1 Th F2 17_666 . 1_565 103.9(11) yes
F1 Th F2 17_666 . 1_665 96.4(9) yes
F1 Th F2 17_666 . 10_556 77.9(11) yes
F1 Th F2 17_666 . 10_566 85.6(11) yes
F1 Th F2 17_666 . 10_666 78.2(9) yes
F1 Th F1 18_566 . 19_665 157.9(7) yes
F1 Th F1 18_566 . 20_555 162.1(7) yes
F1 Th F1 18_566 . 21_565 170.7(9) yes
F1 Th F1 18_566 . 22_455 72.6(10) yes
F1 Th F1 18_566 . 22_555 69.3(11) yes
F1 Th F1 18_566 . 22_565 52.0(10) yes
F1 Th F1 18_566 . 23_565 73.2(10) yes
F1 Th F1 18_566 . 23_665 63.3(12) yes
F1 Th F1 18_566 . 23_675 55.9(10) yes
F1 Th F1 18_566 . 24_555 67.5(11) yes
F1 Th F1 18_566 . 24_655 65.3(12) yes
F1 Th F2 18_566 . . 111.3(11) yes
F1 Th F2 18_566 . 1_565 95.4(11) yes
F1 Th F2 18_566 . 1_665 90.5(10) yes
F1 Th F2 18_566 . 10_556 90.7(11) yes
F1 Th F2 18_566 . 10_566 77.4(11) yes
F1 Th F2 18_566 . 10_666 72.3(10) yes
F1 Th F1 19_665 . 20_555 12.9(10) yes
F1 Th F1 19_665 . 21_565 12.9(8) yes
F1 Th F1 19_665 . 22_455 119.4(9) yes
F1 Th F1 19_665 . 22_555 122.2(10) yes
F1 Th F1 19_665 . 22_565 105.9(10) yes
F1 Th F1 19_665 . 23_565 114.9(9) yes
F1 Th F1 19_665 . 23_665 127.6(12) yes
F1 Th F1 19_665 . 23_675 102.3(10) yes
F1 Th F1 19_665 . 24_555 120.4(11) yes
F1 Th F1 19_665 . 24_655 121.7(10) yes
F1 Th F2 19_665 . . 90.7(11) yes
F1 Th F2 19_665 . 1_565 72.3(10) yes
F1 Th F2 19_665 . 1_665 77.4(9) yes
F1 Th F2 19_665 . 10_556 111.3(11) yes
F1 Th F2 19_665 . 10_566 90.5(10) yes
F1 Th F2 19_665 . 10_666 95.4(9) yes
F1 Th F1 20_555 . 21_565 13.0(9) yes
F1 Th F1 20_555 . 22_455 124.3(10) yes
F1 Th F1 20_555 . 22_555 109.4(11) yes
F1 Th F1 20_555 . 22_565 112.8(9) yes
F1 Th F1 20_555 . 23_565 122.2(11) yes
F1 Th F1 20_555 . 23_665 115.0(13) yes
F1 Th F1 20_555 . 23_675 111.0(9) yes
F1 Th F1 20_555 . 24_555 128.0(12) yes
F1 Th F1 20_555 . 24_655 109.7(12) yes
F1 Th F2 20_555 . . 83.2(10) yes
F1 Th F2 20_555 . 1_565 85.2(11) yes
F1 Th F2 20_555 . 1_665 72.7(10) yes
F1 Th F2 20_555 . 10_556 103.6(10) yes
F1 Th F2 20_555 . 10_566 103.4(11) yes
F1 Th F2 20_555 . 10_666 91.0(10) yes
F1 Th F1 21_565 . 22_455 111.5(10) yes
F1 Th F1 21_565 . 22_555 117.0(12) yes
F1 Th F1 21_565 . 22_565 118.8(11) yes
F1 Th F1 21_565 . 23_565 109.2(10) yes
F1 Th F1 21_565 . 23_665 122.9(13) yes
F1 Th F1 21_565 . 23_675 114.8(11) yes
F1 Th F1 21_565 . 24_555 114.9(11) yes
F1 Th F1 21_565 . 24_655 119.4(12) yes
F1 Th F2 21_565 . . 77.9(11) yes
F1 Th F2 21_565 . 1_565 78.2(12) yes
F1 Th F2 21_565 . 1_665 85.6(10) yes
F1 Th F2 21_565 . 10_556 98.4(11) yes
F1 Th F2 21_565 . 10_566 96.4(12) yes
F1 Th F2 21_565 . 10_666 103.9(10) yes
F1 Th F1 22_455 . 22_555 99.6(9) yes
F1 Th F1 22_455 . 22_565 106.7(10) yes
F1 Th F1 22_455 . 23_565 11.1(8) yes
F1 Th F1 22_455 . 23_665 97.4(11) yes
F1 Th F1 22_455 . 23_675 101.2(10) yes
F1 Th F1 22_455 . 24_555 11.5(10) yes
F1 Th F1 22_455 . 24_655 107.6(10) yes
F1 Th F2 22_455 . . 65.5(8) yes
F1 Th F2 22_455 . 1_565 74.7(8) yes
F1 Th F2 22_455 . 1_665 162.9(12) yes
F1 Th F2 22_455 . 10_556 55.0(7) yes
F1 Th F2 22_455 . 10_566 66.1(7) yes
F1 Th F2 22_455 . 10_666 144.6(12) yes
F1 Th F1 22_555 . 22_565 100.9(9) yes
F1 Th F1 22_555 . 23_565 109.6(9) yes
F1 Th F1 22_555 . 23_665 6.0(12) yes
F1 Th F1 22_555 . 23_675 110.4(10) yes
F1 Th F1 22_555 . 24_555 106.3(11) yes
F1 Th F1 22_555 . 24_655 11.5(6) yes
F1 Th F2 22_555 . . 67.3(7) yes
F1 Th F2 22_555 . 1_565 164.7(11) yes
F1 Th F2 22_555 . 1_665 71.2(6) yes
F1 Th F2 22_555 . 10_556 57.9(5) yes
F1 Th F2 22_555 . 10_566 146.5(11) yes
F1 Th F2 22_555 . 10_666 63.0(5) yes
F1 Th F1 22_565 . 23_565 99.6(8) yes
F1 Th F1 22_565 . 23_665 96.4(10) yes
F1 Th F1 22_565 . 23_675 10.0(9) yes
F1 Th F1 22_565 . 24_555 95.9(10) yes
F1 Th F1 22_565 . 24_655 90.5(10) yes
F1 Th F2 22_565 . . 163.2(12) yes
F1 Th F2 22_565 . 1_565 68.1(8) yes
F1 Th F2 22_565 . 1_665 62.7(8) yes
F1 Th F2 22_565 . 10_556 142.7(13) yes
F1 Th F2 22_565 . 10_566 58.9(7) yes
F1 Th F2 22_565 . 10_666 52.9(7) yes
F1 Th F1 23_565 . 23_665 106.9(11) yes
F1 Th F1 23_565 . 23_675 93.0(8) yes
F1 Th F1 23_565 . 24_555 5.7(12) yes
F1 Th F1 23_565 . 24_655 116.7(10) yes
F1 Th F2 23_565 . . 74.6(7) yes
F1 Th F2 23_565 . 1_565 63.8(8) yes
F1 Th F2 23_565 . 1_665 161.5(9) yes
F1 Th F2 23_565 . 10_556 65.7(6) yes
F1 Th F2 23_565 . 10_566 55.2(6) yes
F1 Th F2 23_565 . 10_666 145.0(11) yes
F1 Th F1 23_665 . 23_675 105.6(10) yes
F1 Th F1 23_665 . 24_555 103.1(13) yes
F1 Th F1 23_665 . 24_655 10.6(8) yes
F1 Th F2 23_665 . . 71.0(8) yes
F1 Th F2 23_665 . 1_565 158.7(12) yes
F1 Th F2 23_665 . 1_665 72.0(8) yes
F1 Th F2 23_665 . 10_556 59.7(6) yes
F1 Th F2 23_665 . 10_566 140.6(13) yes
F1 Th F2 23_665 . 10_666 62.0(6) yes
F1 Th F1 23_675 . 24_555 90.0(11) yes
F1 Th F1 23_675 . 24_655 100.2(10) yes
F1 Th F2 23_675 . . 165.0(11) yes
F1 Th F2 23_675 . 1_565 58.1(9) yes
F1 Th F2 23_675 . 1_665 70.1(8) yes
F1 Th F2 23_675 . 10_556 145.3(12) yes
F1 Th F2 23_675 . 10_566 49.1(8) yes
F1 Th F2 23_675 . 10_666 62.1(7) yes
F1 Th F1 24_555 . 24_655 112.6(12) yes
F1 Th F2 24_555 . . 76.9(10) yes
F1 Th F2 24_555 . 1_565 65.9(10) yes
F1 Th F2 24_555 . 1_665 156.5(11) yes
F1 Th F2 24_555 . 10_556 66.2(9) yes
F1 Th F2 24_555 . 10_566 55.5(10) yes
F1 Th F2 24_555 . 10_666 139.4(12) yes
F1 Th F2 24_655 . . 78.6(7) yes
F1 Th F2 24_655 . 1_565 157.7(10) yes
F1 Th F2 24_655 . 1_665 61.4(7) yes
F1 Th F2 24_655 . 10_556 69.3(6) yes
F1 Th F2 24_655 . 10_566 141.9(11) yes
F1 Th F2 24_655 . 10_666 51.8(6) yes
F2 Th F2 . . 1_565 120.7(4) yes
F2 Th F2 . . 1_665 120.7(4) yes
F2 Th F2 . . 10_556 20.6(13) yes
F2 Th F2 . . 10_566 124.58(11) yes
F2 Th F2 . . 10_666 124.58(12) yes
F2 Th F2 1_565 . 1_665 110.4(3) yes
F2 Th F2 1_565 . 10_556 124.58(11) yes
F2 Th F2 1_565 . 10_566 18.3(12) yes
F2 Th F2 1_565 . 10_666 113.55(13) yes
F2 Th F2 1_665 . 10_556 124.58(12) yes
F2 Th F2 1_665 . 10_566 113.55(13) yes
F2 Th F2 1_665 . 10_666 18.3(12) yes
F2 Th F2 10_556 . 10_566 120.7(4) yes
F2 Th F2 10_556 . 10_666 120.7(4) yes
F2 Th F2 10_566 . 10_666 110.4(3) yes

loop_
_geom_bond_atom_site_label_1
_geom_bond_atom_site_label_2
_geom_bond_site_symmetry_1
_geom_bond_site_symmetry_2
_geom_bond_distance
_geom_bond_publ_flag
Ba Th . . 0.1926(12) yes
Ba Th . 2_665 0.1926(12) yes
Ba Th . 3_565 0.1926(14) yes
Ba F1 . . 2.61(4) yes
Ba F1 . 2_665 2.61(4) yes
Ba F1 . 3_565 2.61(4) yes
Ba F1 . 4_565 2.48(3) yes
Ba F1 . 4_675 2.80(2) yes
Ba F1 . 5_455 2.80(3) yes
Ba F1 . 5_555 2.48(4) yes
Ba F1 . 6_655 2.80(4) yes
Ba F1 . 6_665 2.48(3) yes
Ba F1 . 7_456 2.80(2) yes
Ba F1 . 7_566 2.48(3) yes
Ba F1 . 8_666 2.48(4) yes
Ba F1 . 8_676 2.80(3) yes
Ba F1 . 9_556 2.48(3) yes
Ba F1 . 9_656 2.80(4) yes
Ba F1 . 10_666 2.61(4) yes
Ba F1 . 11_556 2.61(4) yes
Ba F1 . 12_566 2.61(4) yes
Ba F1 . 13_566 2.48(3) yes
Ba F1 . 13_676 2.80(2) yes
Ba F1 . 14_456 2.80(3) yes
Ba F1 . 14_556 2.48(4) yes
Ba F1 . 15_656 2.80(4) yes
Ba F1 . 15_666 2.48(3) yes
Ba F1 . 16_556 2.61(4) yes
Ba F1 . 17_666 2.61(4) yes
Ba F1 . 18_566 2.61(4) yes
Ba F1 . 19_665 2.61(4) yes
Ba F1 . 20_555 2.61(4) yes
Ba F1 . 21_565 2.61(4) yes
Ba F1 . 22_455 2.80(2) yes
Ba F1 . 22_565 2.48(3) yes
Ba F1 . 23_665 2.48(4) yes
Ba F1 . 23_675 2.80(3) yes
Ba F1 . 24_555 2.48(3) yes
Ba F1 . 24_655 2.80(4) yes
Ba F2 . . 2.511(6) yes
Ba F2 . 1_565 2.511(6) yes
Ba F2 . 1_665 2.511(6) yes
Ba F2 . 10_556 2.511(6) yes
Ba F2 . 10_566 2.511(6) yes
Ba F2 . 10_666 2.511(6) yes
Th Th . 2_665 0.3336(13) yes
Th Th . 3_565 0.3336(17) yes
Th F1 . . 2.61(4) yes
Th F1 . 2_665 2.59(4) yes
Th F1 . 3_565 2.64(4) yes
Th F1 . 4_565 2.39(3) yes
Th F1 . 4_665 2.94(3) yes
Th F1 . 4_675 2.98(2) yes
Th F1 . 5_455 2.74(3) yes
Th F1 . 5_555 2.41(4) yes
Th F1 . 6_555 2.91(3) yes
Th F1 . 6_655 2.70(4) yes
Th F1 . 6_665 2.65(3) yes
Th F1 . 7_456 2.70(3) yes
Th F1 . 7_556 2.91(3) yes
Th F1 . 7_566 2.65(3) yes
Th F1 . 8_566 2.94(3) yes
Th F1 . 8_666 2.39(4) yes
Th F1 . 8_676 2.98(3) yes
Th F1 . 9_556 2.41(3) yes
Th F1 . 9_656 2.74(4) yes
Th F1 . 10_666 2.64(4) yes
Th F1 . 11_556 2.61(4) yes
Th F1 . 12_566 2.59(4) yes
Th F1 . 13_566 2.39(3) yes
Th F1 . 13_666 2.94(3) yes
Th F1 . 13_676 2.98(2) yes
Th F1 . 14_456 2.74(3) yes
Th F1 . 14_556 2.41(4) yes
Th F1 . 15_556 2.91(3) yes
Th F1 . 15_656 2.70(4) yes
Th F1 . 15_666 2.65(3) yes
Th F1 . 16_556 2.61(4) yes
Th F1 . 17_666 2.59(4) yes
Th F1 . 18_566 2.64(4) yes
Th F1 . 19_665 2.64(4) yes
Th F1 . 20_555 2.61(4) yes
Th F1 . 21_565 2.59(4) yes
Th F1 . 22_455 2.70(3) yes
Th F1 . 22_555 2.91(3) yes
Th F1 . 22_565 2.65(3) yes
Th F1 . 23_565 2.94(3) yes
Th F1 . 23_665 2.39(4) yes
Th F1 . 23_675 2.98(3) yes
Th F1 . 24_555 2.41(3) yes
Th F1 . 24_655 2.74(4) yes
Th F2 . . 2.322(7) yes
Th F2 . 1_565 2.612(6) yes
Th F2 . 1_665 2.612(6) yes
Th F2 . 10_556 2.322(7) yes
Th F2 . 10_566 2.612(6) yes
Th F2 . 10_666 2.612(6) yes
F1 F1 . 2_665 0.59(5) yes
F1 F1 . 3_565 0.59(4) yes
F1 F1 . 7_456 2.65(4) yes
F1 F1 . 7_566 2.65(4) yes
F1 F1 . 8_566 2.81(4) yes
F1 F1 . 8_666 2.81(5) yes
F1 F1 . 8_676 2.90(4) yes
F1 F1 . 9_556 2.32(4) yes
F1 F1 . 10_665 2.42(6) yes
F1 F1 . 11_555 2.48(6) yes
F1 F1 . 12_565 2.41(6) yes
F1 F1 . 13_566 2.33(4) yes
F1 F1 . 13_676 2.98(4) yes
F1 F1 . 14_456 2.61(4) yes
F1 F1 . 14_556 2.83(5) yes
F1 F1 . 15_556 2.83(4) yes
F1 F1 . 15_666 2.61(4) yes
F1 F1 . 16_555 2.39(6) yes
F1 F1 . 17_665 2.46(6) yes
F1 F1 . 18_565 2.46(6) yes
F1 F1 . 19_665 0.40(2) yes
F1 F1 . 20_555 0.68(5) yes
F1 F1 . 21_565 0.28(4) yes
F1 F2 . 4_554 2.94(4) yes
F1 F2 . 4_564 2.73(4) yes
F1 F2 . 7_556 2.58(3) yes
F1 F2 . 7_566 2.34(3) yes
F1 F2 . 7_666 2.90(3) yes
F2 F2 . 7_556 2.95(5) yes
F2 F2 . 10_556 0.83(5) yes

loop_
_geom_hbond_atom_site_label_D
_geom_hbond_atom_site_label_H
_geom_hbond_atom_site_label_A
_geom_hbond_site_symmetry_D
_geom_hbond_site_symmetry_H
_geom_hbond_site_symmetry_A
_geom_hbond_distance_DH
_geom_hbond_distance_HA
_geom_hbond_distance_DA
_geom_hbond_angle_DHA
_geom_hbond_publ_flag
? ? ? ? ? ? ? ? ? ? ?

loop_
_geom_torsion_atom_site_label_1
_geom_torsion_atom_site_label_2
_geom_torsion_atom_site_label_3
_geom_torsion_atom_site_label_4
_geom_torsion_site_symmetry_1
_geom_torsion_site_symmetry_2
_geom_torsion_site_symmetry_3
_geom_torsion_site_symmetry_4
_geom_torsion
_geom_torsion_publ_flag
? ? ? ? ? ? ? ? ? ?
